data_7247367
loop_
_publ_author_name
'Li, Ying-Yu'
'Jin, Guan-Yu'
'Wang, Zhi-Qiang'
'Hu, Cong'
'Wang, Xue-Dong'
'Liu, Jian-Ming'
'Liu, Min'
'Han, Hong-Liang'
'Li, Zhong-Feng'
'Jin, Qiong-Hua'

_publ_section_title
;
 Facile fabrication and characterization of rare earth complexes based on
 Keggin-type polyoxometalate with highly efficient activity for
 photocatalytic degradation of MO
;
_journal_issue 41
_journal_name_full CrystEngComm
_journal_page_first 5851
_journal_page_last 5860
_journal_paper_doi 10.1039/D3CE00746D
_journal_volume 25
_journal_year 2023
_chemical_formula_sum 'C32 H77 N O59 P7 W12 Yb'
_chemical_formula_weight 4015.98
_space_group_IT_number 14
_space_group_name_Hall '-P 2ybc'
_space_group_name_H-M_alt 'P 1 21/c 1'
_symmetry_cell_setting monoclinic
_symmetry_space_group_name_H-M 'P 1 21/c 1'
_atom_sites_solution_hydrogens geom
_atom_sites_solution_primary direct
_atom_sites_solution_secondary difmap
_audit_creation_method SHELXL-97
_audit_update_record
;
2023-05-15 deposited with the CCDC.	2023-09-12 downloaded from the CCDC.
;
_cell_angle_alpha 90.00
_cell_angle_beta 113.451(4)
_cell_angle_gamma 90.00
_cell_formula_units_Z 4
_cell_length_a 25.633(2)
_cell_length_b 14.6214(11)
_cell_length_c 24.546(2)
_cell_measurement_reflns_used 5974
_cell_measurement_temperature 298(2)
_cell_measurement_theta_max 26.819
_cell_measurement_theta_min 2.599
_cell_volume 8439.7(12)
_computing_cell_refinement 'Bruker SMART'
_computing_data_collection 'Bruker SMART'
_computing_data_reduction 'Bruker SHELXTL'
_computing_molecular_graphics 'Bruker SHELXTL'
_computing_publication_material 'Bruker SHELXTL'
_computing_structure_refinement 'SHELXL-97 (Sheldrick, 1997)'
_computing_structure_solution 'SHELXS-97 (Sheldrick, 1990)'
_diffrn_ambient_temperature 298(2)
_diffrn_measured_fraction_theta_full 0.997
_diffrn_measured_fraction_theta_max 0.997
_diffrn_measurement_device_type 'CCD area detector'
_diffrn_measurement_method 'phi and omega scans'
_diffrn_radiation_monochromator graphite
_diffrn_radiation_source 'fine-focus sealed tube'
_diffrn_radiation_type MoK\a
_diffrn_radiation_wavelength 0.71073
_diffrn_reflns_av_R_equivalents 0.1130
_diffrn_reflns_av_sigmaI/netI 0.1410
_diffrn_reflns_limit_h_max 30
_diffrn_reflns_limit_h_min -30
_diffrn_reflns_limit_k_max 17
_diffrn_reflns_limit_k_min -17
_diffrn_reflns_limit_l_max 17
_diffrn_reflns_limit_l_min -29
_diffrn_reflns_number 42132
_diffrn_reflns_theta_full 25.02
_diffrn_reflns_theta_max 25.02
_diffrn_reflns_theta_min 1.73
_exptl_absorpt_coefficient_mu 17.609
_exptl_absorpt_correction_T_max 0.1918
_exptl_absorpt_correction_T_min 0.1267
_exptl_absorpt_correction_type multi-scan
_exptl_absorpt_process_details sadabs
_exptl_crystal_colour colourless
_exptl_crystal_density_diffrn 3.161
_exptl_crystal_density_meas 0
_exptl_crystal_density_method 'not measured'
_exptl_crystal_description bulk
_exptl_crystal_F_000 7244
_exptl_crystal_size_max 0.20
_exptl_crystal_size_mid 0.16
_exptl_crystal_size_min 0.14
_refine_diff_density_max 3.036
_refine_diff_density_min -2.357
_refine_diff_density_rms 0.348
_refine_ls_extinction_method none
_refine_ls_goodness_of_fit_ref 1.080
_refine_ls_hydrogen_treatment mixed
_refine_ls_matrix_type full
_refine_ls_number_parameters 1048
_refine_ls_number_reflns 14857
_refine_ls_number_restraints 2431
_refine_ls_restrained_S_all 1.038
_refine_ls_R_factor_all 0.1408
_refine_ls_R_factor_gt 0.0646
_refine_ls_shift/su_max 0.001
_refine_ls_shift/su_mean 0.000
_refine_ls_structure_factor_coef Fsqd
_refine_ls_weighting_details 'calc w=1/[\s^2^(Fo^2^)+(0.0334P)^2^+0.0000P] where P=(Fo^2^+2Fc^2^)/3'
_refine_ls_weighting_scheme calc
_refine_ls_wR_factor_gt 0.1169
_refine_ls_wR_factor_ref 0.1341
_reflns_number_gt 7688
_reflns_number_total 14857
_reflns_threshold_expression >2sigma(I)
_cod_data_source_file d3ce00746d25.cif
_cod_data_source_block 201209b
_cod_depositor_comments
;
The following automatic conversions were performed:

data item '_symmetry_cell_setting' value 'Monoclinic' was changed to
'monoclinic' in accordance with the
/home/data/users/saulius/crontab/automatic-downloads/rss-feeds/RSC/lib/dictionaries/cif_core.dic
dictionary named 'cif_core.dic' version 2.4.2 last updated on
2011-04-26.

Automatic conversion script
Id: cif_fix_values 8170 2020-07-09 18:12:32Z antanas 

 Adding full bibliography for 7247364--7247369.cif.
;
_cod_original_cell_volume 8439.6(12)
_cod_original_sg_symbol_H-M P2(1)/c
_cod_database_code 7247367

loop_
_symmetry_equiv_pos_as_xyz
'x, y, z'
'-x, y+1/2, -z+1/2'
'-x, -y, -z'
'x, -y-1/2, z-1/2'

loop_
_atom_site_label
_atom_site_type_symbol
_atom_site_fract_x
_atom_site_fract_y
_atom_site_fract_z
_atom_site_U_iso_or_equiv
_atom_site_adp_type
_atom_site_occupancy
_atom_site_symmetry_multiplicity
_atom_site_calc_flag
_atom_site_refinement_flags
_atom_site_disorder_assembly
_atom_site_disorder_group
Yb1 Yb 0.75744(4) 0.53533(6) 0.75804(5) 0.0443(3) Uani 1 1 d . . .
W1 W 0.56534(4) 0.81362(6) 0.59734(4) 0.0440(3) Uani 1 1 d . . .
W2 W 0.49856(4) 0.77647(6) 0.44090(5) 0.0458(3) Uani 1 1 d . . .
W3 W 0.41428(4) 0.82492(6) 0.52329(5) 0.0485(3) Uani 1 1 d . . .
W4 W 0.41497(4) 1.04869(6) 0.58114(5) 0.0473(3) Uani 1 1 d . . .
W5 W 0.56575(4) 1.03665(6) 0.65635(4) 0.0436(3) Uani 1 1 d . . .
W6 W 0.65081(4) 0.99014(6) 0.57488(5) 0.0464(3) Uani 1 1 d . . .
W7 W 0.96401(4) 0.79609(6) 0.05647(4) 0.0436(3) Uani 1 1 d . . .
W8 W 1.02832(4) 0.98303(6) 0.15389(4) 0.0481(3) Uani 1 1 d . . .
W9 W 1.11005(4) 0.85131(6) 0.09370(5) 0.0533(3) Uani 1 1 d . . .
W10 W 1.07965(5) 0.86527(6) -0.06107(5) 0.0544(3) Uani 1 1 d . . .
W11 W 0.93341(4) 0.81480(6) -0.09794(5) 0.0431(3) Uani 1 1 d . . .
W12 W 0.85459(4) 0.94690(6) -0.03415(5) 0.0482(3) Uani 1 1 d . . .
N1 N 0.6006(12) 0.4916(19) 0.5646(12) 0.098(9) Uani 1 1 d . . .
O1 O 0.7968(6) 0.5385(9) 0.8578(7) 0.061(3) Uani 1 1 d U . .
O2 O 0.8693(7) 0.5446(10) 0.9656(7) 0.072(4) Uani 1 1 d DU . .
O3 O 0.7668(7) 0.5235(10) 0.9462(7) 0.071(3) Uani 1 1 d DU . .
O4 O 0.7192(6) 0.6605(9) 0.7819(7) 0.061(3) Uani 1 1 d U . .
O5 O 0.6473(7) 0.7609(12) 0.7907(8) 0.090(4) Uani 1 1 d DU . .
O6 O 0.7426(7) 0.8246(11) 0.8134(8) 0.079(4) Uani 1 1 d DU . .
O7 O 0.7771(6) 0.6397(9) 0.7019(7) 0.058(3) Uani 1 1 d U . .
O8 O 0.7611(7) 0.6539(11) 0.5916(8) 0.081(4) Uani 1 1 d DU . .
O9 O 0.8187(7) 0.7706(11) 0.6708(8) 0.078(3) Uani 1 1 d DU . .
O10 O 0.8518(6) 0.5098(9) 0.7814(7) 0.061(3) Uani 1 1 d U . .
O11 O 0.9230(6) 0.4325(10) 0.7473(7) 0.063(3) Uani 1 1 d DU . .
O12 O 0.9522(7) 0.5342(10) 0.8369(7) 0.072(3) Uani 1 1 d DU . .
O13 O 0.7510(7) 0.4298(10) 0.6867(7) 0.070(3) Uani 1 1 d U . .
O14 O 0.7171(7) 0.3418(11) 0.5895(8) 0.077(4) Uani 1 1 d DU . .
O15 O 0.7871(8) 0.2776(11) 0.6860(8) 0.089(4) Uani 1 1 d DU . .
O16 O 0.7120(7) 0.4246(11) 0.7798(7) 0.079(3) Uani 1 1 d U . .
O17 O 0.6831(8) 0.2954(12) 0.8314(9) 0.108(4) Uani 1 1 d DU . .
O18 O 0.6124(9) 0.3667(13) 0.7383(9) 0.106(4) Uani 1 1 d DU . .
O19 O 0.6651(6) 0.5606(9) 0.6832(7) 0.068(4) Uani 1 1 d U . .
H19E H 0.6498 0.5298 0.6507 0.081 Uiso 1 1 d R . .
H19F H 0.6490 0.6133 0.6776 0.081 Uiso 1 1 d R . .
O20 O 0.4968(12) 0.8958(17) 0.5134(12) 0.050(4) Uani 0.50 1 d PU . .
O21 O 0.4978(12) 1.0499(17) 0.5525(13) 0.051(4) Uani 0.50 1 d PU . .
O22 O 0.5569(12) 1.0217(16) 0.4957(12) 0.044(4) Uani 0.50 1 d PU . .
O23 O 0.4509(12) 1.0265(17) 0.4416(13) 0.049(5) Uani 0.50 1 d PU . .
O24 O 0.5472(6) 0.7615(10) 0.5215(7) 0.064(3) Uani 1 1 d U . .
O25 O 0.4872(7) 0.7964(10) 0.5810(7) 0.073(3) Uani 1 1 d U . .
O26 O 0.5670(6) 0.9097(9) 0.6509(7) 0.062(3) Uani 1 1 d U . .
O27 O 0.6280(6) 0.8733(9) 0.5921(7) 0.054(3) Uani 1 1 d U . .
O28 O 0.5967(6) 0.7262(9) 0.6420(7) 0.060(4) Uani 1 1 d U . .
O29 O 0.4394(6) 0.7707(10) 0.4683(6) 0.067(3) Uani 1 1 d U . .
O30 O 0.5591(6) 0.8340(9) 0.4277(7) 0.062(3) Uani 1 1 d U . .
O31 O 0.5000(6) 0.6715(9) 0.4147(7) 0.066(4) Uani 1 1 d U . .
O32 O 0.4084(7) 0.9197(10) 0.5724(7) 0.074(3) Uani 1 1 d U . .
O33 O 0.3759(6) 0.7418(9) 0.5363(6) 0.058(4) Uani 1 1 d U . .
O34 O 0.4874(6) 1.0312(9) 0.6424(7) 0.068(3) Uani 1 1 d U . .
O35 O 0.3618(7) 1.0540(9) 0.4997(7) 0.067(4) Uani 1 1 d U . .
O36 O 0.3762(6) 1.0730(10) 0.6190(7) 0.066(4) Uani 1 1 d U . .
O37 O 0.6289(6) 1.0383(9) 0.6324(6) 0.054(3) Uani 1 1 d U . .
O38 O 0.5506(6) 1.1579(9) 0.6270(7) 0.066(3) Uani 1 1 d U . .
O39 O 0.5958(7) 1.0537(9) 0.7285(6) 0.064(4) Uani 1 1 d U . .
O40 O 0.6388(7) 1.1090(9) 0.5409(7) 0.068(4) Uani 1 1 d U . .
O41 O 0.7209(6) 0.9852(9) 0.6098(7) 0.069(4) Uani 1 1 d U . .
O42 O 1.0164(12) 0.9341(17) 0.0530(13) 0.047(4) Uani 0.50 1 d PU . .
O43 O 0.9936(11) 0.9462(16) -0.0589(13) 0.045(4) Uani 0.50 1 d PU . .
O44 O 0.9355(12) 1.0430(16) -0.0154(13) 0.047(4) Uani 0.50 1 d PU . .
O45 O 1.0382(10) 1.0745(15) 0.0078(12) 0.034(4) Uani 0.50 1 d PU . .
O46 O 0.9842(6) 0.8803(9) 0.1206(7) 0.066(3) Uani 1 1 d U . .
O47 O 1.0437(6) 0.7783(9) 0.0797(7) 0.068(3) Uani 1 1 d U . .
O48 O 0.9508(6) 0.7623(10) -0.0207(7) 0.063(3) Uani 1 1 d U . .
O49 O 0.8931(6) 0.8578(9) 0.0261(7) 0.057(3) Uani 1 1 d U . .
O50 O 0.9454(8) 0.6978(9) 0.0833(7) 0.074(5) Uani 1 1 d U . .
O51 O 1.0902(6) 0.9169(9) 0.1494(7) 0.064(3) Uani 1 1 d U . .
O52 O 0.9620(6) 1.0551(9) 0.1274(7) 0.058(3) Uani 1 1 d U . .
O53 O 1.0415(7) 0.9744(10) 0.2253(7) 0.073(5) Uani 1 1 d U . .
O54 O 1.1004(7) 0.8189(10) 0.0166(7) 0.075(4) Uani 1 1 d U . .
O55 O 1.1605(6) 0.7814(9) 0.1370(8) 0.076(5) Uani 1 1 d U . .
O56 O 1.0122(6) 0.7969(9) -0.0824(7) 0.065(3) Uani 1 1 d U . .
O57 O 1.1173(6) 0.8015(9) -0.0885(7) 0.055(4) Uani 1 1 d U . .
O58 O 0.8719(6) 0.8715(9) -0.0885(7) 0.056(3) Uani 1 1 d U . .
O59 O 0.9329(6) 0.9101(9) -0.1492(7) 0.064(3) Uani 1 1 d U . .
O60 O 0.8997(7) 0.7288(9) -0.1450(7) 0.072(5) Uani 1 1 d U . .
O61 O 0.8471(7) 1.0488(10) -0.0870(7) 0.072(4) Uani 1 1 d U . .
O62 O 0.8710(7) 1.0358(9) 0.0272(7) 0.077(4) Uani 1 1 d U . .
O63 O 0.7868(6) 0.9198(9) -0.0497(7) 0.064(4) Uani 1 1 d U . .
P1 P 0.8075(3) 0.5670(4) 0.9198(3) 0.0567(17) Uani 1 1 d U . .
P2 P 0.7103(3) 0.7364(4) 0.8165(3) 0.0576(17) Uani 1 1 d U . .
P3 P 0.8014(3) 0.6672(4) 0.6578(3) 0.0623(17) Uani 1 1 d U . .
P4 P 0.9060(3) 0.5169(4) 0.7740(3) 0.0561(16) Uani 1 1 d U . .
P5 P 0.7343(3) 0.3408(5) 0.6569(3) 0.0660(18) Uani 1 1 d U . .
P6 P 0.6737(4) 0.3403(6) 0.7703(4) 0.095(2) Uani 1 1 d U . .
P7 P 0.5000 1.0000 0.5000 0.0337(16) Uani 1 2 d SU . .
P8 P 1.0000 1.0000 0.0000 0.0338(16) Uani 1 2 d SU . .
C1 C 0.7950(10) 0.6855(14) 0.9254(11) 0.063(4) Uani 1 1 d U . .
H1A H 0.8071 0.7011 0.9671 0.075 Uiso 1 1 calc R . .
H1B H 0.8185 0.7201 0.9100 0.075 Uiso 1 1 calc R . .
C2 C 0.7334(10) 0.7150(15) 0.8926(10) 0.063(4) Uani 1 1 d U . .
H2A H 0.7274 0.7701 0.9114 0.076 Uiso 1 1 calc R . .
H2B H 0.7092 0.6678 0.8979 0.076 Uiso 1 1 calc R . .
C3 C 0.9147(9) 0.5316(12) 0.9463(11) 0.066(4) Uani 1 1 d DU . .
H3A H 0.9497 0.5578 0.9748 0.079 Uiso 1 1 calc R . .
H3B H 0.9057 0.5608 0.9081 0.079 Uiso 1 1 calc R . .
C4 C 0.9212(10) 0.4286(11) 0.9413(11) 0.073(6) Uani 1 1 d DU . .
H4A H 0.9226 0.3994 0.9769 0.109 Uiso 1 1 calc R . .
H4B H 0.9557 0.4162 0.9361 0.109 Uiso 1 1 calc R . .
H4C H 0.8894 0.4055 0.9079 0.109 Uiso 1 1 calc R . .
C5 C 0.7564(12) 0.4268(11) 0.9404(11) 0.088(5) Uani 1 1 d DU . .
H5A H 0.7771 0.4001 0.9188 0.106 Uiso 1 1 calc R . .
H5B H 0.7161 0.4161 0.9176 0.106 Uiso 1 1 calc R . .
C6 C 0.7743(13) 0.3805(18) 1.0004(11) 0.123(9) Uani 1 1 d DU . .
H6A H 0.8068 0.4114 1.0288 0.185 Uiso 1 1 calc R . .
H6B H 0.7839 0.3178 0.9971 0.185 Uiso 1 1 calc R . .
H6C H 0.7436 0.3828 1.0134 0.185 Uiso 1 1 calc R . .
C7 C 0.6121(10) 0.8224(15) 0.8075(13) 0.115(6) Uani 1 1 d DU . .
H7A H 0.6074 0.8801 0.7865 0.139 Uiso 1 1 calc R . .
H7B H 0.6292 0.8344 0.8498 0.139 Uiso 1 1 calc R . .
C8 C 0.5542(10) 0.774(2) 0.7903(18) 0.225(15) Uani 1 1 d DU . .
H8A H 0.5597 0.7089 0.7921 0.338 Uiso 1 1 calc R . .
H8B H 0.5293 0.7912 0.7507 0.338 Uiso 1 1 calc R . .
H8C H 0.5374 0.7916 0.8174 0.338 Uiso 1 1 calc R . .
C9 C 0.7440(11) 0.8524(15) 0.7580(9) 0.081(5) Uani 1 1 d DU . .
H9A H 0.7061 0.8518 0.7267 0.097 Uiso 1 1 calc R . .
H9B H 0.7680 0.8115 0.7469 0.097 Uiso 1 1 calc R . .
C10 C 0.7682(12) 0.9486(16) 0.7677(13) 0.126(10) Uani 1 1 d DU . .
H10A H 0.7384 0.9917 0.7626 0.189 Uiso 1 1 calc R . .
H10B H 0.7845 0.9613 0.7394 0.189 Uiso 1 1 calc R . .
H10C H 0.7970 0.9538 0.8072 0.189 Uiso 1 1 calc R . .
C11 C 0.8614(10) 0.6013(15) 0.6638(11) 0.066(4) Uani 1 1 d U . .
H11A H 0.8499 0.5380 0.6546 0.079 Uiso 1 1 calc R . .
H11B H 0.8754 0.6229 0.6348 0.079 Uiso 1 1 calc R . .
C12 C 0.9084(10) 0.6063(15) 0.7244(11) 0.066(4) Uani 1 1 d U . .
H12A H 0.9067 0.6650 0.7420 0.080 Uiso 1 1 calc R . .
H12B H 0.9446 0.6030 0.7205 0.080 Uiso 1 1 calc R . .
C13 C 0.7056(8) 0.6936(18) 0.5741(10) 0.088(5) Uani 1 1 d DU . .
H13A H 0.7086 0.7552 0.5898 0.106 Uiso 1 1 calc R . .
H13B H 0.6827 0.6575 0.5895 0.106 Uiso 1 1 calc R . .
C14 C 0.6783(12) 0.695(2) 0.5065(10) 0.112(8) Uani 1 1 d DU . .
H14A H 0.7074 0.6938 0.4912 0.168 Uiso 1 1 calc R . .
H14B H 0.6563 0.7503 0.4934 0.168 Uiso 1 1 calc R . .
H14C H 0.6539 0.6432 0.4923 0.168 Uiso 1 1 calc R . .
C15 C 0.8364(11) 0.8103(16) 0.6270(10) 0.097(5) Uani 1 1 d DU . .
H15A H 0.8040 0.8263 0.5910 0.117 Uiso 1 1 calc R . .
H15B H 0.8613 0.7695 0.6173 0.117 Uiso 1 1 calc R . .
C16 C 0.8677(12) 0.8943(18) 0.6593(14) 0.130(9) Uani 1 1 d DU . .
H16A H 0.8437 0.9288 0.6735 0.195 Uiso 1 1 calc R . .
H16B H 0.8778 0.9314 0.6327 0.195 Uiso 1 1 calc R . .
H16C H 0.9016 0.8762 0.6924 0.195 Uiso 1 1 calc R . .
C17 C 0.9250(10) 0.3428(12) 0.7711(11) 0.084(5) Uani 1 1 d DU . .
H17A H 0.8876 0.3149 0.7557 0.101 Uiso 1 1 calc R . .
H17B H 0.9394 0.3445 0.8141 0.101 Uiso 1 1 calc R . .
C18 C 0.9655(10) 0.2903(15) 0.7506(11) 0.092(8) Uani 1 1 d DU . .
H18A H 0.9579 0.3060 0.7102 0.138 Uiso 1 1 calc R . .
H18B H 0.9601 0.2258 0.7534 0.138 Uiso 1 1 calc R . .
H18C H 1.0041 0.3061 0.7754 0.138 Uiso 1 1 calc R . .
C19 C 1.0095(7) 0.5248(17) 0.8425(11) 0.089(5) Uani 1 1 d DU . .
H19A H 1.0124 0.5434 0.8059 0.107 Uiso 1 1 calc R . .
H19B H 1.0213 0.4614 0.8502 0.107 Uiso 1 1 calc R . .
C20 C 1.0476(10) 0.5841(17) 0.8931(12) 0.103(8) Uani 1 1 d DU . .
H20A H 1.0266 0.6363 0.8969 0.155 Uiso 1 1 calc R . .
H20B H 1.0796 0.6042 0.8852 0.155 Uiso 1 1 calc R . .
H20C H 1.0608 0.5495 0.9293 0.155 Uiso 1 1 calc R . .
C21 C 0.6747(11) 0.2899(17) 0.6627(12) 0.086(4) Uani 1 1 d U . .
H21A H 0.6435 0.3331 0.6479 0.103 Uiso 1 1 calc R . .
H21B H 0.6641 0.2372 0.6366 0.103 Uiso 1 1 calc R . .
C22 C 0.6808(12) 0.2591(18) 0.7239(12) 0.094(4) Uani 1 1 d U . .
H22A H 0.7179 0.2310 0.7435 0.113 Uiso 1 1 calc R . .
H22B H 0.6526 0.2120 0.7189 0.113 Uiso 1 1 calc R . .
C23 C 0.7535(10) 0.3931(17) 0.5694(11) 0.091(5) Uani 1 1 d DU . .
H23A H 0.7847 0.3549 0.5701 0.109 Uiso 1 1 calc R . .
H23B H 0.7693 0.4448 0.5956 0.109 Uiso 1 1 calc R . .
C24 C 0.7198(12) 0.427(2) 0.5069(12) 0.145(10) Uani 1 1 d DU . .
H24A H 0.7088 0.3756 0.4802 0.218 Uiso 1 1 calc R . .
H24B H 0.7428 0.4679 0.4953 0.218 Uiso 1 1 calc R . .
H24C H 0.6864 0.4581 0.5055 0.218 Uiso 1 1 calc R . .
C25 C 0.7808(11) 0.1942(14) 0.6527(11) 0.104(5) Uani 1 1 d DU . .
H25A H 0.7800 0.2068 0.6136 0.124 Uiso 1 1 calc R . .
H25B H 0.7460 0.1629 0.6483 0.124 Uiso 1 1 calc R . .
C26 C 0.8323(11) 0.1370(18) 0.6888(13) 0.128(10) Uani 1 1 d DU . .
H26A H 0.8299 0.1189 0.7253 0.192 Uiso 1 1 calc R . .
H26B H 0.8662 0.1724 0.6974 0.192 Uiso 1 1 calc R . .
H26C H 0.8335 0.0836 0.6666 0.192 Uiso 1 1 calc R . .
C27 C 0.6515(11) 0.2169(15) 0.8361(14) 0.119(6) Uani 1 1 d DU . .
H27A H 0.6218 0.2027 0.7976 0.142 Uiso 1 1 calc R . .
H27B H 0.6339 0.2292 0.8637 0.142 Uiso 1 1 calc R . .
C28 C 0.6926(13) 0.136(2) 0.8581(15) 0.155(10) Uani 1 1 d DU . .
H28A H 0.6817 0.0892 0.8285 0.232 Uiso 1 1 calc R . .
H28B H 0.6914 0.1128 0.8941 0.232 Uiso 1 1 calc R . .
H28C H 0.7305 0.1566 0.8656 0.232 Uiso 1 1 calc R . .
C29 C 0.5869(12) 0.4297(18) 0.7648(12) 0.118(6) Uani 1 1 d DU . .
H29A H 0.6164 0.4644 0.7954 0.142 Uiso 1 1 calc R . .
H29B H 0.5657 0.3963 0.7834 0.142 Uiso 1 1 calc R . .
C30 C 0.5470(14) 0.4954(19) 0.7182(14) 0.146(9) Uani 1 1 d DU . .
H30A H 0.5134 0.4632 0.6931 0.220 Uiso 1 1 calc R . .
H30B H 0.5660 0.5194 0.6945 0.220 Uiso 1 1 calc R . .
H30C H 0.5367 0.5448 0.7377 0.220 Uiso 1 1 calc R . .
C31 C 0.5776(16) 0.473(2) 0.5172(18) 0.083(10) Uani 1 1 d . . .
C32 C 0.5492(17) 0.453(2) 0.4536(15) 0.165(18) Uani 1 1 d . . .
H32A H 0.5593 0.4987 0.4314 0.248 Uiso 1 1 calc R . .
H32B H 0.5088 0.4533 0.4420 0.248 Uiso 1 1 calc R . .
H32C H 0.5610 0.3940 0.4456 0.248 Uiso 1 1 calc R . .

loop_
_atom_site_aniso_label
_atom_site_aniso_U_11
_atom_site_aniso_U_22
_atom_site_aniso_U_33
_atom_site_aniso_U_23
_atom_site_aniso_U_13
_atom_site_aniso_U_12
Yb1 0.0466(7) 0.0429(6) 0.0436(7) -0.0070(5) 0.0182(6) -0.0019(5)
W1 0.0483(6) 0.0404(5) 0.0380(6) 0.0083(5) 0.0118(5) 0.0096(5)
W2 0.0500(7) 0.0346(5) 0.0506(7) -0.0095(5) 0.0177(6) 0.0010(5)
W3 0.0543(7) 0.0438(5) 0.0485(7) -0.0009(5) 0.0216(6) -0.0135(5)
W4 0.0552(7) 0.0465(6) 0.0487(7) 0.0015(5) 0.0297(6) 0.0077(5)
W5 0.0484(6) 0.0451(5) 0.0302(6) -0.0020(5) 0.0080(5) 0.0002(5)
W6 0.0342(6) 0.0467(6) 0.0490(7) -0.0018(5) 0.0068(5) 0.0020(5)
W7 0.0533(7) 0.0335(5) 0.0478(7) 0.0043(5) 0.0243(6) -0.0070(5)
W8 0.0600(7) 0.0539(6) 0.0356(6) 0.0017(5) 0.0246(6) -0.0040(5)
W9 0.0607(7) 0.0380(5) 0.0524(7) 0.0037(5) 0.0133(6) 0.0050(5)
W10 0.0687(8) 0.0424(5) 0.0720(8) -0.0178(6) 0.0490(7) -0.0046(5)
W11 0.0443(6) 0.0351(5) 0.0553(7) -0.0164(5) 0.0254(6) -0.0080(4)
W12 0.0473(6) 0.0512(6) 0.0529(7) -0.0158(6) 0.0273(6) -0.0175(5)
N1 0.07(2) 0.12(2) 0.08(2) 0.00(2) 0.008(18) -0.004(16)
O1 0.066(5) 0.059(5) 0.062(6) -0.003(5) 0.031(5) -0.002(5)
O2 0.076(7) 0.076(7) 0.065(7) -0.009(6) 0.028(6) 0.004(6)
O3 0.082(7) 0.065(6) 0.065(7) -0.001(6) 0.029(6) -0.011(6)
O4 0.072(6) 0.062(5) 0.057(6) -0.011(5) 0.033(5) 0.007(5)
O5 0.089(7) 0.101(7) 0.077(7) -0.012(7) 0.029(7) 0.024(7)
O6 0.094(7) 0.077(7) 0.067(7) -0.002(6) 0.033(6) -0.011(6)
O7 0.064(5) 0.068(5) 0.064(5) 0.002(5) 0.047(5) 0.003(5)
O8 0.076(7) 0.093(7) 0.080(7) 0.004(7) 0.036(6) 0.029(6)
O9 0.082(7) 0.081(6) 0.079(7) 0.009(6) 0.039(6) 0.006(6)
O10 0.060(5) 0.070(5) 0.065(5) -0.002(5) 0.036(5) 0.007(5)
O11 0.071(7) 0.066(6) 0.060(7) 0.000(6) 0.035(6) 0.005(6)
O12 0.067(7) 0.089(7) 0.064(7) -0.009(6) 0.032(6) 0.001(6)
O13 0.075(6) 0.077(6) 0.063(6) -0.023(5) 0.031(5) -0.021(5)
O14 0.083(7) 0.087(7) 0.061(7) -0.020(7) 0.028(6) -0.019(6)
O15 0.091(7) 0.081(7) 0.076(7) -0.028(6) 0.015(6) -0.006(6)
O16 0.085(6) 0.085(6) 0.066(6) -0.013(5) 0.028(5) -0.028(5)
O17 0.121(8) 0.110(7) 0.076(7) 0.002(7) 0.020(7) -0.052(7)
O18 0.106(7) 0.126(7) 0.078(7) -0.030(7) 0.027(7) -0.019(7)
O19 0.057(9) 0.055(8) 0.067(9) -0.013(8) -0.001(8) 0.015(7)
O20 0.055(6) 0.055(6) 0.044(6) -0.001(6) 0.024(6) -0.002(6)
O21 0.056(7) 0.053(6) 0.049(7) -0.002(6) 0.027(6) -0.005(6)
O22 0.052(7) 0.045(7) 0.043(7) -0.003(7) 0.027(6) -0.001(7)
O23 0.053(9) 0.047(8) 0.046(8) 0.004(8) 0.017(8) 0.008(8)
O24 0.065(6) 0.083(6) 0.047(6) 0.002(6) 0.025(5) -0.006(6)
O25 0.060(6) 0.086(6) 0.059(6) -0.013(6) 0.011(5) -0.012(6)
O26 0.067(6) 0.059(5) 0.064(6) -0.007(5) 0.028(5) -0.007(5)
O27 0.061(6) 0.052(5) 0.056(6) -0.011(5) 0.029(5) -0.004(5)
O28 0.068(9) 0.046(7) 0.059(9) 0.007(7) 0.018(8) 0.029(7)
O29 0.064(7) 0.096(7) 0.039(6) -0.005(6) 0.018(6) -0.006(6)
O30 0.054(6) 0.060(6) 0.058(7) 0.013(6) 0.007(6) 0.003(6)
O31 0.076(8) 0.046(7) 0.063(8) -0.001(6) 0.015(6) 0.010(6)
O32 0.084(6) 0.063(6) 0.055(6) -0.001(6) 0.007(6) -0.005(6)
O33 0.058(10) 0.058(9) 0.056(10) -0.005(8) 0.020(8) -0.037(8)
O34 0.061(6) 0.055(6) 0.074(6) 0.012(6) 0.013(6) -0.013(5)
O35 0.084(7) 0.051(7) 0.052(7) 0.010(6) 0.013(6) 0.009(6)
O36 0.072(10) 0.088(10) 0.063(10) 0.007(9) 0.053(9) 0.018(9)
O37 0.061(6) 0.051(6) 0.055(6) -0.006(5) 0.028(5) -0.010(5)
O38 0.061(7) 0.056(6) 0.072(7) 0.010(6) 0.016(6) -0.014(6)
O39 0.083(11) 0.069(9) 0.038(9) -0.006(8) 0.023(8) -0.024(8)
O40 0.085(7) 0.043(6) 0.058(7) -0.010(6) 0.008(6) 0.003(6)
O41 0.042(9) 0.071(9) 0.085(11) -0.007(9) 0.016(8) -0.011(8)
O42 0.048(6) 0.048(6) 0.057(6) -0.002(6) 0.032(6) -0.006(6)
O43 0.050(7) 0.043(7) 0.055(7) -0.009(6) 0.033(6) -0.009(6)
O44 0.052(6) 0.047(6) 0.057(6) -0.005(6) 0.038(6) -0.007(6)
O45 0.035(8) 0.028(8) 0.057(9) 0.006(8) 0.038(7) -0.014(8)
O46 0.056(6) 0.063(6) 0.070(6) -0.011(6) 0.015(5) 0.001(5)
O47 0.060(6) 0.059(6) 0.071(6) -0.007(6) 0.013(6) 0.014(5)
O48 0.058(6) 0.074(6) 0.059(6) -0.006(5) 0.023(5) 0.004(5)
O49 0.054(5) 0.064(5) 0.061(6) -0.004(5) 0.032(5) 0.012(5)
O50 0.127(12) 0.042(8) 0.070(10) -0.007(8) 0.058(10) -0.016(8)
O51 0.053(6) 0.061(6) 0.076(7) -0.016(6) 0.022(6) -0.004(6)
O52 0.051(6) 0.055(6) 0.076(6) 0.010(6) 0.034(5) -0.002(5)
O53 0.085(11) 0.092(11) 0.036(9) -0.007(9) 0.020(9) -0.018(9)
O54 0.079(7) 0.067(6) 0.068(7) 0.005(6) 0.016(6) -0.023(6)
O55 0.053(10) 0.046(9) 0.111(13) 0.010(9) 0.013(10) 0.016(8)
O56 0.051(6) 0.063(6) 0.082(7) 0.006(6) 0.029(6) 0.000(5)
O57 0.047(7) 0.063(7) 0.069(8) -0.016(6) 0.039(6) 0.006(6)
O58 0.058(6) 0.066(6) 0.051(6) -0.016(5) 0.028(5) 0.013(5)
O59 0.062(6) 0.064(6) 0.074(7) 0.007(6) 0.035(6) 0.005(6)
O60 0.071(10) 0.049(8) 0.072(11) -0.016(8) 0.003(9) 0.005(8)
O61 0.091(7) 0.063(6) 0.058(7) -0.009(6) 0.023(6) -0.013(6)
O62 0.089(7) 0.058(6) 0.068(7) -0.010(6) 0.014(6) -0.015(6)
O63 0.039(9) 0.075(9) 0.079(11) -0.024(9) 0.025(8) -0.015(8)
P1 0.065(4) 0.055(3) 0.053(4) -0.009(3) 0.026(3) 0.001(3)
P2 0.066(4) 0.050(3) 0.062(4) -0.004(3) 0.031(4) 0.002(3)
P3 0.070(4) 0.063(4) 0.068(4) 0.011(4) 0.042(4) 0.013(3)
P4 0.059(4) 0.063(4) 0.053(4) -0.005(3) 0.029(3) 0.008(3)
P5 0.073(4) 0.065(4) 0.058(4) -0.025(4) 0.024(4) -0.013(3)
P6 0.104(5) 0.116(5) 0.062(5) -0.017(4) 0.031(4) -0.048(5)
P7 0.045(4) 0.030(3) 0.033(4) -0.007(3) 0.022(3) -0.004(3)
P8 0.033(3) 0.034(3) 0.047(4) -0.004(3) 0.030(3) -0.002(3)
C1 0.073(7) 0.060(6) 0.059(7) -0.005(6) 0.030(6) -0.008(6)
C2 0.075(7) 0.067(7) 0.060(7) -0.011(6) 0.039(6) -0.001(6)
C3 0.068(7) 0.071(7) 0.064(7) -0.008(7) 0.031(6) -0.005(7)
C4 0.066(12) 0.069(12) 0.082(13) -0.001(11) 0.028(11) 0.012(11)
C5 0.093(8) 0.082(8) 0.074(8) -0.001(8) 0.018(7) -0.018(8)
C6 0.129(17) 0.093(15) 0.110(16) 0.005(15) 0.008(15) -0.011(14)
C7 0.106(9) 0.106(9) 0.098(9) -0.001(8) 0.002(9) 0.010(8)
C8 0.19(2) 0.22(2) 0.19(2) 0.04(2) -0.01(2) 0.00(2)
C9 0.091(8) 0.082(8) 0.071(8) -0.004(8) 0.032(7) -0.002(7)
C10 0.115(18) 0.126(18) 0.099(17) 0.030(16) 0.003(16) -0.038(16)
C11 0.068(7) 0.072(7) 0.067(7) 0.003(6) 0.038(6) 0.012(6)
C12 0.067(7) 0.073(7) 0.069(7) -0.003(6) 0.037(6) 0.005(6)
C13 0.081(8) 0.091(8) 0.087(8) 0.005(8) 0.029(7) 0.016(7)
C14 0.093(15) 0.148(16) 0.080(15) 0.008(15) 0.018(13) 0.051(14)
C15 0.090(8) 0.100(8) 0.094(8) 0.002(8) 0.028(8) 0.009(8)
C16 0.102(16) 0.126(16) 0.150(17) -0.011(16) 0.037(15) 0.023(15)
C17 0.084(8) 0.089(8) 0.071(8) -0.008(8) 0.022(7) 0.007(8)
C18 0.109(17) 0.078(15) 0.068(15) -0.008(14) 0.013(14) 0.008(14)
C19 0.083(8) 0.096(8) 0.078(8) -0.008(8) 0.021(8) 0.004(8)
C20 0.070(15) 0.101(16) 0.133(18) -0.049(15) 0.034(14) -0.004(14)
C21 0.091(7) 0.093(7) 0.067(7) -0.027(7) 0.024(7) -0.022(7)
C22 0.100(7) 0.098(7) 0.073(7) -0.017(6) 0.023(6) -0.031(6)
C23 0.083(9) 0.100(9) 0.076(9) -0.020(8) 0.018(8) -0.019(8)
C24 0.130(18) 0.166(19) 0.128(19) 0.039(17) 0.038(16) -0.050(17)
C25 0.100(8) 0.099(8) 0.085(8) -0.022(7) 0.008(7) -0.015(7)
C26 0.101(18) 0.101(16) 0.136(19) -0.012(16) -0.001(16) 0.005(15)
C27 0.120(9) 0.123(9) 0.091(9) -0.009(9) 0.018(9) -0.039(9)
C28 0.149(18) 0.154(17) 0.113(17) -0.001(16) 0.000(16) -0.038(16)
C29 0.115(9) 0.127(9) 0.089(9) -0.014(9) 0.017(9) -0.026(9)
C30 0.146(11) 0.143(11) 0.140(11) -0.001(8) 0.047(8) -0.007(8)
C31 0.10(3) 0.056(18) 0.09(3) 0.00(2) 0.04(3) 0.009(19)
C32 0.24(5) 0.12(3) 0.09(3) 0.04(3) 0.01(3) 0.11(3)

loop_
_atom_type_symbol
_atom_type_description
_atom_type_scat_dispersion_real
_atom_type_scat_dispersion_imag
_atom_type_scat_source
C C 0.0033 0.0016 'International Tables Vol C Tables 4.2.6.8 and 6.1.1.4'
H H 0.0000 0.0000 'International Tables Vol C Tables 4.2.6.8 and 6.1.1.4'
O O 0.0106 0.0060 'International Tables Vol C Tables 4.2.6.8 and 6.1.1.4'
N N 0.0061 0.0033 'International Tables Vol C Tables 4.2.6.8 and 6.1.1.4'
P P 0.1023 0.0942 'International Tables Vol C Tables 4.2.6.8 and 6.1.1.4'
Yb Yb -0.3850 5.5486 'International Tables Vol C Tables 4.2.6.8 and 6.1.1.4'
W W -0.8490 6.8722 'International Tables Vol C Tables 4.2.6.8 and 6.1.1.4'

loop_
_geom_angle_atom_site_label_1
_geom_angle_atom_site_label_2
_geom_angle_atom_site_label_3
_geom_angle
_geom_angle_site_symmetry_1
_geom_angle_site_symmetry_3
_geom_angle_publ_flag
O16 Yb1 O7 158.0(6) . . ?
O16 Yb1 O1 78.5(6) . . ?
O7 Yb1 O1 122.8(5) . . ?
O16 Yb1 O4 102.0(6) . . ?
O7 Yb1 O4 80.5(5) . . ?
O1 Yb1 O4 75.8(5) . . ?
O16 Yb1 O10 115.6(6) . . ?
O7 Yb1 O10 78.0(5) . . ?
O1 Yb1 O10 76.0(5) . . ?
O4 Yb1 O10 126.4(5) . . ?
O16 Yb1 O13 78.7(6) . . ?
O7 Yb1 O13 87.3(5) . . ?
O1 Yb1 O13 135.4(5) . . ?
O4 Yb1 O13 146.8(6) . . ?
O10 Yb1 O13 80.1(5) . . ?
O16 Yb1 O19 80.8(6) . . ?
O7 Yb1 O19 79.5(5) . . ?
O1 Yb1 O19 135.7(5) . . ?
O4 Yb1 O19 70.9(5) . . ?
O10 Yb1 O19 148.1(5) . . ?
O13 Yb1 O19 76.5(5) . . ?
O28 W1 O27 101.5(7) . . ?
O28 W1 O24 101.7(7) . . ?
O27 W1 O24 90.1(6) . . ?
O28 W1 O25 103.3(7) . . ?
O27 W1 O25 155.2(6) . . ?
O24 W1 O25 85.0(6) . . ?
O28 W1 O26 103.8(7) . . ?
O27 W1 O26 85.4(6) . . ?
O24 W1 O26 154.5(6) . . ?
O25 W1 O26 88.6(6) . . ?
O28 W1 O20 159.1(8) . . ?
O27 W1 O20 93.5(8) . . ?
O24 W1 O20 63.5(8) . . ?
O25 W1 O20 62.6(8) . . ?
O26 W1 O20 91.7(8) . . ?
O28 W1 O23 158.8(9) . 3_676 ?
O27 W1 O23 63.6(7) . 3_676 ?
O24 W1 O23 93.6(8) . 3_676 ?
O25 W1 O23 92.4(8) . 3_676 ?
O26 W1 O23 61.9(8) . 3_676 ?
O20 W1 O23 42.1(9) . 3_676 ?
O31 W2 O24 101.0(7) . . ?
O31 W2 O29 103.9(7) . . ?
O24 W2 O29 84.9(6) . . ?
O31 W2 O38 103.6(7) . 3_676 ?
O24 W2 O38 155.5(6) . 3_676 ?
O29 W2 O38 89.4(6) . 3_676 ?
O31 W2 O30 101.3(7) . . ?
O24 W2 O30 89.2(6) . . ?
O29 W2 O30 154.8(6) . . ?
O38 W2 O30 85.9(6) 3_676 . ?
O31 W2 O20 157.3(8) . . ?
O24 W2 O20 61.8(8) . . ?
O29 W2 O20 62.3(7) . . ?
O38 W2 O20 94.5(8) 3_676 . ?
O30 W2 O20 93.4(7) . . ?
O33 W3 O32 102.1(7) . . ?
O33 W3 O29 103.0(7) . . ?
O32 W3 O29 154.9(7) . . ?
O33 W3 O40 104.3(7) . 3_676 ?
O32 W3 O40 86.7(6) . 3_676 ?
O29 W3 O40 87.5(6) . 3_676 ?
O33 W3 O25 100.3(7) . . ?
O32 W3 O25 89.4(7) . . ?
O29 W3 O25 85.7(7) . . ?
O40 W3 O25 155.3(7) 3_676 . ?
O33 W3 O20 157.2(8) . . ?
O32 W3 O20 92.5(8) . . ?
O29 W3 O20 63.5(8) . . ?
O40 W3 O20 93.7(8) 3_676 . ?
O25 W3 O20 62.1(8) . . ?
O33 W3 O22 160.3(8) . 3_676 ?
O32 W3 O22 63.7(7) . 3_676 ?
O29 W3 O22 92.0(7) . 3_676 ?
O40 W3 O22 63.1(8) 3_676 3_676 ?
O25 W3 O22 93.5(8) . 3_676 ?
O20 W3 O22 42.4(8) . 3_676 ?
O36 W4 O30 100.8(7) . 3_676 ?
O36 W4 O34 101.7(7) . . ?
O30 W4 O34 86.3(6) 3_676 . ?
O36 W4 O32 103.4(7) . . ?
O30 W4 O32 155.7(7) 3_676 . ?
O34 W4 O32 88.3(6) . . ?
O36 W4 O35 103.9(7) . . ?
O30 W4 O35 88.8(6) 3_676 . ?
O34 W4 O35 154.4(7) . . ?
O32 W4 O35 85.9(6) . . ?
O36 W4 O21 158.8(9) . . ?
O30 W4 O21 65.2(7) 3_676 . ?
O34 W4 O21 63.0(8) . . ?
O32 W4 O21 91.3(8) . . ?
O35 W4 O21 92.2(8) . . ?
O36 W4 O22 159.5(8) . 3_676 ?
O30 W4 O22 93.9(7) 3_676 3_676 ?
O34 W4 O22 93.4(8) . 3_676 ?
O32 W4 O22 62.8(7) . 3_676 ?
O35 W4 O22 61.9(8) . 3_676 ?
O21 W4 O22 41.7(8) . 3_676 ?
O39 W5 O26 102.4(7) . . ?
O39 W5 O38 101.8(7) . . ?
O26 W5 O38 155.8(7) . . ?
O39 W5 O34 102.1(7) . . ?
O26 W5 O34 89.5(6) . . ?
O38 W5 O34 85.9(6) . . ?
O39 W5 O37 103.6(7) . . ?
O26 W5 O37 87.2(6) . . ?
O38 W5 O37 86.7(6) . . ?
O34 W5 O37 154.2(7) . . ?
O39 W5 O23 159.7(8) . 3_676 ?
O26 W5 O23 63.5(7) . 3_676 ?
O38 W5 O23 92.9(8) . 3_676 ?
O34 W5 O23 92.8(8) . 3_676 ?
O37 W5 O23 63.0(8) . 3_676 ?
O39 W5 O21 160.1(8) . . ?
O26 W5 O21 91.6(8) . . ?
O38 W5 O21 65.1(8) . . ?
O34 W5 O21 63.5(8) . . ?
O37 W5 O21 91.0(7) . . ?
O23 W5 O21 40.2(8) 3_676 . ?
O41 W6 O35 102.9(7) . 3_676 ?
O41 W6 O37 102.5(7) . . ?
O35 W6 O37 154.5(7) 3_676 . ?
O41 W6 O40 102.7(7) . . ?
O35 W6 O40 87.2(6) 3_676 . ?
O37 W6 O40 86.7(6) . . ?
O41 W6 O27 102.2(7) . . ?
O35 W6 O27 87.6(6) 3_676 . ?
O37 W6 O27 87.7(5) . . ?
O40 W6 O27 155.1(7) . . ?
O41 W6 O22 159.3(8) . . ?
O35 W6 O22 63.4(7) 3_676 . ?
O37 W6 O22 91.9(7) . . ?
O40 W6 O22 62.9(7) . . ?
O27 W6 O22 93.0(7) . . ?
O41 W6 O23 158.6(8) . 3_676 ?
O35 W6 O23 92.7(8) 3_676 3_676 ?
O37 W6 O23 63.0(8) . 3_676 ?
O40 W6 O23 92.4(7) . 3_676 ?
O27 W6 O23 63.5(7) . 3_676 ?
O22 W6 O23 42.1(8) . 3_676 ?
O50 W7 O48 101.7(7) . . ?
O50 W7 O49 100.3(7) . . ?
O48 W7 O49 88.2(6) . . ?
O50 W7 O46 104.4(7) . . ?
O48 W7 O46 153.8(6) . . ?
O49 W7 O46 85.4(6) . . ?
O50 W7 O47 101.5(7) . . ?
O48 W7 O47 90.4(6) . . ?
O49 W7 O47 158.0(6) . . ?
O46 W7 O47 86.2(6) . . ?
O50 W7 O42 160.1(9) . . ?
O48 W7 O42 93.6(8) . . ?
O49 W7 O42 92.7(8) . . ?
O46 W7 O42 61.4(8) . . ?
O47 W7 O42 65.5(8) . . ?
O50 W7 O45 161.8(9) . 3_775 ?
O48 W7 O45 66.4(7) . 3_775 ?
O49 W7 O45 66.8(7) . 3_775 ?
O46 W7 O45 87.8(8) . 3_775 ?
O47 W7 O45 92.6(7) . 3_775 ?
O42 W7 O45 38.0(8) . 3_775 ?
O53 W8 O46 103.7(7) . . ?
O53 W8 O59 103.7(7) . 3_775 ?
O46 W8 O59 152.6(7) . 3_775 ?
O53 W8 O52 100.6(7) . . ?
O46 W8 O52 89.6(6) . . ?
O59 W8 O52 86.5(6) 3_775 . ?
O53 W8 O51 101.5(8) . . ?
O46 W8 O51 86.5(6) . . ?
O59 W8 O51 86.9(6) 3_775 . ?
O52 W8 O51 157.8(7) . . ?
O53 W8 O43 158.7(8) . 3_775 ?
O46 W8 O43 93.1(8) . 3_775 ?
O59 W8 O43 60.6(8) 3_775 3_775 ?
O52 W8 O43 66.0(7) . 3_775 ?
O51 W8 O43 92.4(7) . 3_775 ?
O53 W8 O42 158.5(8) . . ?
O46 W8 O42 61.1(7) . . ?
O59 W8 O42 92.2(7) 3_775 . ?
O52 W8 O42 94.6(8) . . ?
O51 W8 O42 64.4(8) . . ?
O43 W8 O42 42.8(8) 3_775 . ?
O55 W9 O54 104.4(8) . . ?
O55 W9 O61 101.7(7) . 3_775 ?
O54 W9 O61 87.4(6) . 3_775 ?
O55 W9 O51 102.3(8) . . ?
O54 W9 O51 153.1(7) . . ?
O61 W9 O51 90.2(6) 3_775 . ?
O55 W9 O47 100.4(7) . . ?
O54 W9 O47 85.8(7) . . ?
O61 W9 O47 157.9(7) 3_775 . ?
O51 W9 O47 86.4(6) . . ?
O55 W9 O44 157.6(8) . 3_775 ?
O54 W9 O44 61.4(8) . 3_775 ?
O61 W9 O44 62.5(8) 3_775 3_775 ?
O51 W9 O44 93.9(8) . 3_775 ?
O47 W9 O44 95.8(8) . 3_775 ?
O55 W9 O42 158.2(8) . . ?
O54 W9 O42 89.9(8) . . ?
O61 W9 O42 95.2(7) 3_775 . ?
O51 W9 O42 63.6(8) . . ?
O47 W9 O42 63.8(7) . . ?
O44 W9 O42 44.1(8) 3_775 . ?
O57 W10 O56 101.9(6) . . ?
O57 W10 O62 102.3(7) . 3_775 ?
O56 W10 O62 155.8(6) . 3_775 ?
O57 W10 O54 103.4(7) . . ?
O56 W10 O54 87.0(7) . . ?
O62 W10 O54 87.8(7) 3_775 . ?
O57 W10 O52 102.2(6) . 3_775 ?
O56 W10 O52 87.0(6) . 3_775 ?
O62 W10 O52 87.6(6) 3_775 3_775 ?
O54 W10 O52 154.4(6) . 3_775 ?
O57 W10 O44 155.0(9) . 3_775 ?
O56 W10 O44 95.5(7) . 3_775 ?
O62 W10 O44 61.8(8) 3_775 3_775 ?
O54 W10 O44 59.5(8) . 3_775 ?
O52 W10 O44 96.4(8) 3_775 3_775 ?
O57 W10 O43 157.5(8) . . ?
O56 W10 O43 62.7(7) . . ?
O62 W10 O43 94.0(7) 3_775 . ?
O54 W10 O43 92.5(8) . . ?
O52 W10 O43 62.8(7) 3_775 . ?
O44 W10 O43 47.4(9) 3_775 . ?
O60 W11 O59 103.2(7) . . ?
O60 W11 O58 100.8(7) . . ?
O59 W11 O58 88.5(6) . . ?
O60 W11 O56 104.2(7) . . ?
O59 W11 O56 87.7(6) . . ?
O58 W11 O56 155.0(6) . . ?
O60 W11 O48 103.4(7) . . ?
O59 W11 O48 153.4(6) . . ?
O58 W11 O48 86.0(6) . . ?
O56 W11 O48 86.4(6) . . ?
O60 W11 O43 159.2(8) . . ?
O59 W11 O43 60.5(8) . . ?
O58 W11 O43 92.0(7) . . ?
O56 W11 O43 64.7(7) . . ?
O48 W11 O43 93.7(8) . . ?
O63 W12 O62 102.9(7) . . ?
O63 W12 O58 102.3(6) . . ?
O62 W12 O58 154.8(7) . . ?
O63 W12 O49 100.6(7) . . ?
O62 W12 O49 88.3(6) . . ?
O58 W12 O49 87.4(6) . . ?
O63 W12 O61 102.3(7) . . ?
O62 W12 O61 86.4(6) . . ?
O58 W12 O61 88.0(6) . . ?
O49 W12 O61 157.1(6) . . ?
O63 W12 O44 157.7(8) . . ?
O62 W12 O44 63.0(8) . . ?
O58 W12 O44 92.8(7) . . ?
O49 W12 O44 96.3(8) . . ?
O61 W12 O44 61.6(8) . . ?
P1 O1 Yb1 159.4(9) . . ?
C3 O2 P1 120.8(15) . . ?
C5 O3 P1 119.2(15) . . ?
P2 O4 Yb1 160.7(11) . . ?
C7 O5 P2 134.9(17) . . ?
C9 O6 P2 119.8(14) . . ?
P3 O7 Yb1 152.0(8) . . ?
C13 O8 P3 115.4(14) . . ?
C15 O9 P3 112.5(15) . . ?
P4 O10 Yb1 156.0(10) . . ?
C17 O11 P4 122.2(13) . . ?
C19 O12 P4 115.4(14) . . ?
P5 O13 Yb1 153.5(9) . . ?
C23 O14 P5 115.5(16) . . ?
C25 O15 P5 111.1(15) . . ?
P6 O16 Yb1 158.5(11) . . ?
C27 O17 P6 122.4(19) . . ?
C29 O18 P6 120.1(19) . . ?
Yb1 O19 H19E 125.4 . . ?
Yb1 O19 H19F 122.1 . . ?
H19E O19 H19F 107.9 . . ?
P7 O20 O23 54.4(12) . 3_676 ?
P7 O20 O22 54.3(11) . 3_676 ?
O23 O20 O22 90.0(17) 3_676 3_676 ?
P7 O20 W1 125.4(15) . . ?
O23 O20 W1 71.0(13) 3_676 . ?
O22 O20 W1 134.9(16) 3_676 . ?
P7 O20 W3 123.4(14) . . ?
O23 O20 W3 132.7(16) 3_676 . ?
O22 O20 W3 69.1(12) 3_676 . ?
W1 O20 W3 93.9(9) . . ?
P7 O20 W2 120.7(13) . . ?
O23 O20 W2 131.9(15) 3_676 . ?
O22 O20 W2 128.0(17) 3_676 . ?
W1 O20 W2 92.7(9) . . ?
W3 O20 W2 92.1(9) . . ?
P7 O21 O23 57.2(13) . 3_676 ?
P7 O21 O22 55.3(12) . 3_676 ?
O23 O21 O22 92.8(18) 3_676 3_676 ?
P7 O21 W5 126.8(15) . . ?
O23 O21 W5 69.6(14) 3_676 . ?
O22 O21 W5 133.8(15) 3_676 . ?
P7 O21 W4 124.5(15) . . ?
O23 O21 W4 134.0(16) 3_676 . ?
O22 O21 W4 69.3(11) 3_676 . ?
W5 O21 W4 92.2(9) . . ?
P7 O22 O21 53.4(12) . 3_676 ?
P7 O22 O23 54.6(12) . 3_676 ?
O21 O22 O23 90.7(16) 3_676 3_676 ?
P7 O22 O20 55.9(12) . 3_676 ?
O21 O22 O20 87.1(18) 3_676 3_676 ?
O23 O22 O20 91.7(16) 3_676 3_676 ?
P7 O22 W6 124.2(14) . . ?
O21 O22 W6 133.0(15) 3_676 . ?
O23 O22 W6 69.7(13) 3_676 . ?
O20 O22 W6 133.7(16) 3_676 . ?
P7 O22 W3 124.4(13) . 3_676 ?
O21 O22 W3 129.0(16) 3_676 3_676 ?
O23 O22 W3 132.1(15) 3_676 3_676 ?
O20 O22 W3 68.5(11) 3_676 3_676 ?
W6 O22 W3 92.7(9) . 3_676 ?
P7 O22 W4 122.4(14) . 3_676 ?
O21 O22 W4 69.0(12) 3_676 3_676 ?
O23 O22 W4 131.2(14) 3_676 3_676 ?
O20 O22 W4 128.9(17) 3_676 3_676 ?
W6 O22 W4 92.0(8) . 3_676 ?
W3 O22 W4 92.0(8) 3_676 3_676 ?
P7 O23 O21 55.3(13) . 3_676 ?
P7 O23 O20 56.1(13) . 3_676 ?
O21 O23 O20 90.0(18) 3_676 3_676 ?
P7 O23 O22 54.7(13) . 3_676 ?
O21 O23 O22 90.9(18) 3_676 3_676 ?
O20 O23 O22 91.8(18) 3_676 3_676 ?
P7 O23 W5 125.4(14) . 3_676 ?
O21 O23 W5 70.1(13) 3_676 3_676 ?
O20 O23 W5 130.4(15) 3_676 3_676 ?
O22 O23 W5 131.7(15) 3_676 3_676 ?
P7 O23 W6 123.0(14) . 3_676 ?
O21 O23 W6 132.8(16) 3_676 3_676 ?
O20 O23 W6 130.5(15) 3_676 3_676 ?
O22 O23 W6 68.2(12) 3_676 3_676 ?
W5 O23 W6 92.4(10) 3_676 3_676 ?
P7 O23 W1 123.0(14) . 3_676 ?
O21 O23 W1 131.2(16) 3_676 3_676 ?
O20 O23 W1 66.9(12) 3_676 3_676 ?
O22 O23 W1 130.1(15) 3_676 3_676 ?
W5 O23 W1 92.3(9) 3_676 3_676 ?
W6 O23 W1 91.5(9) 3_676 3_676 ?
W2 O24 W1 141.9(9) . . ?
W3 O25 W1 140.9(9) . . ?
W5 O26 W1 141.8(8) . . ?
W1 O27 W6 141.1(8) . . ?
W3 O29 W2 141.9(9) . . ?
W4 O30 W2 140.5(8) 3_676 . ?
W3 O32 W4 141.1(9) . . ?
W4 O34 W5 140.6(9) . . ?
W6 O35 W4 142.2(8) 3_676 . ?
W6 O37 W5 140.5(8) . . ?
W5 O38 W2 140.3(8) . 3_676 ?
W3 O40 W6 140.5(9) 3_676 . ?
P8 O42 O45 54.2(13) . 3_775 ?
P8 O42 O43 56.9(12) . 3_775 ?
O45 O42 O43 93.0(19) 3_775 3_775 ?
P8 O42 W7 125.4(16) . . ?
O45 O42 W7 71.2(12) 3_775 . ?
O43 O42 W7 135.1(15) 3_775 . ?
P8 O42 W8 123.2(13) . . ?
O45 O42 W8 132.2(16) 3_775 . ?
O43 O42 W8 66.4(12) 3_775 . ?
W7 O42 W8 93.1(8) . . ?
P8 O42 W9 122.3(13) . . ?
O45 O42 W9 132.8(16) 3_775 . ?
O43 O42 W9 125.8(16) 3_775 . ?
W7 O42 W9 92.3(9) . . ?
W8 O42 W9 91.3(10) . . ?
P8 O43 O45 49.7(10) . 3_775 ?
P8 O43 O42 53.8(12) . 3_775 ?
O45 O43 O42 89.3(15) 3_775 3_775 ?
P8 O43 W8 124.5(13) . 3_775 ?
O45 O43 W8 139.8(16) 3_775 3_775 ?
O42 O43 W8 70.8(13) 3_775 3_775 ?
P8 O43 W11 124.9(12) . . ?
O45 O43 W11 75.1(11) 3_775 . ?
O42 O43 W11 136.4(16) 3_775 . ?
W8 O43 W11 95.2(10) 3_775 . ?
P8 O43 W10 118.4(15) . . ?
O45 O43 W10 126.0(15) 3_775 . ?
O42 O43 W10 128.1(14) 3_775 . ?
W8 O43 W10 92.9(8) 3_775 . ?
W11 O43 W10 92.5(8) . . ?
P8 O44 W9 123.5(12) . 3_775 ?
P8 O44 W12 121.9(12) . . ?
W9 O44 W12 96.7(10) 3_775 . ?
P8 O44 W10 118.4(15) . 3_775 ?
W9 O44 W10 95.0(9) 3_775 3_775 ?
W12 O44 W10 94.6(8) . 3_775 ?
P8 O45 O42 60.9(13) . 3_775 ?
P8 O45 O43 58.6(11) . 3_775 ?
O42 O45 O43 99.7(17) 3_775 3_775 ?
P8 O45 W7 131.7(16) . 3_775 ?
O42 O45 W7 70.8(13) 3_775 3_775 ?
O43 O45 W7 133.4(14) 3_775 3_775 ?
W8 O46 W7 143.5(9) . . ?
W7 O47 W9 138.1(7) . . ?
W7 O48 W11 140.9(8) . . ?
W7 O49 W12 138.1(7) . . ?
W9 O51 W8 140.3(9) . . ?
W8 O52 W10 138.3(7) . 3_775 ?
W9 O54 W10 143.2(9) . . ?
W10 O56 W11 139.5(8) . . ?
W11 O58 W12 141.3(9) . . ?
W11 O59 W8 142.8(9) . 3_775 ?
W9 O61 W12 138.9(9) 3_775 . ?
W10 O62 W12 140.4(9) 3_775 . ?
O1 P1 O3 115.3(9) . . ?
O1 P1 O2 113.2(9) . . ?
O3 P1 O2 105.5(9) . . ?
O1 P1 C1 112.7(10) . . ?
O3 P1 C1 101.2(9) . . ?
O2 P1 C1 108.0(11) . . ?
O4 P2 O5 108.6(10) . . ?
O4 P2 O6 113.1(9) . . ?
O5 P2 O6 106.4(10) . . ?
O4 P2 C2 114.7(10) . . ?
O5 P2 C2 109.7(11) . . ?
O6 P2 C2 104.0(11) . . ?
O7 P3 O8 115.2(10) . . ?
O7 P3 O9 106.0(9) . . ?
O8 P3 O9 110.4(10) . . ?
O7 P3 C11 113.0(10) . . ?
O8 P3 C11 102.3(10) . . ?
O9 P3 C11 110.0(11) . . ?
O10 P4 O11 115.8(9) . . ?
O10 P4 O12 105.8(9) . . ?
O11 P4 O12 108.8(9) . . ?
O10 P4 C12 114.9(10) . . ?
O11 P4 C12 101.7(9) . . ?
O12 P4 C12 109.7(11) . . ?
O13 P5 O14 115.4(10) . . ?
O13 P5 O15 105.6(10) . . ?
O14 P5 O15 109.0(10) . . ?
O13 P5 C21 115.1(11) . . ?
O14 P5 C21 101.9(12) . . ?
O15 P5 C21 109.7(12) . . ?
O18 P6 O16 110.3(12) . . ?
O18 P6 O17 109.7(12) . . ?
O16 P6 O17 110.2(10) . . ?
O18 P6 C22 101.4(13) . . ?
O16 P6 C22 115.6(12) . . ?
O17 P6 C22 109.3(13) . . ?
O21 P7 O21 180.000(8) 3_676 . ?
O21 P7 O23 67.5(14) 3_676 . ?
O21 P7 O23 112.5(14) . . ?
O21 P7 O23 112.5(14) 3_676 3_676 ?
O21 P7 O23 67.5(14) . 3_676 ?
O23 P7 O23 180.000(9) . 3_676 ?
O21 P7 O22 71.3(13) 3_676 . ?
O21 P7 O22 108.7(14) . . ?
O23 P7 O22 109.3(14) . . ?
O23 P7 O22 70.7(14) 3_676 . ?
O21 P7 O22 108.7(13) 3_676 3_676 ?
O21 P7 O22 71.3(13) . 3_676 ?
O23 P7 O22 70.7(14) . 3_676 ?
O23 P7 O22 109.3(14) 3_676 3_676 ?
O22 P7 O22 180.000(4) . 3_676 ?
O21 P7 O20 74.4(13) 3_676 . ?
O21 P7 O20 105.6(13) . . ?
O23 P7 O20 110.5(14) . . ?
O23 P7 O20 69.5(14) 3_676 . ?
O22 P7 O20 110.2(13) . . ?
O22 P7 O20 69.8(13) 3_676 . ?
O21 P7 O20 105.6(13) 3_676 3_676 ?
O21 P7 O20 74.4(13) . 3_676 ?
O23 P7 O20 69.5(14) . 3_676 ?
O23 P7 O20 110.5(14) 3_676 3_676 ?
O22 P7 O20 69.8(13) . 3_676 ?
O22 P7 O20 110.2(13) 3_676 3_676 ?
O20 P7 O20 180(2) . 3_676 ?
O45 P8 O45 180.0(19) . 3_775 ?
O45 P8 O42 64.9(13) . 3_775 ?
O45 P8 O42 115.1(13) 3_775 3_775 ?
O45 P8 O42 115.1(13) . . ?
O45 P8 O42 64.9(13) 3_775 . ?
O42 P8 O42 180(2) 3_775 . ?
O45 P8 O43 108.4(13) . . ?
O45 P8 O43 71.6(13) 3_775 . ?
O42 P8 O43 69.4(13) 3_775 . ?
O42 P8 O43 110.6(13) . . ?
O45 P8 O43 71.6(13) . 3_775 ?
O45 P8 O43 108.4(13) 3_775 3_775 ?
O42 P8 O43 110.6(13) 3_775 3_775 ?
O42 P8 O43 69.4(13) . 3_775 ?
O43 P8 O43 180.0(18) . 3_775 ?
O45 P8 O44 72.0(12) . 3_775 ?
O45 P8 O44 108.0(12) 3_775 3_775 ?
O42 P8 O44 109.9(13) 3_775 3_775 ?
O42 P8 O44 70.1(13) . 3_775 ?
O43 P8 O44 75.8(13) . 3_775 ?
O43 P8 O44 104.2(13) 3_775 3_775 ?
O45 P8 O44 108.0(12) . . ?
O45 P8 O44 72.0(12) 3_775 . ?
O42 P8 O44 70.1(13) 3_775 . ?
O42 P8 O44 109.9(13) . . ?
O43 P8 O44 104.2(13) . . ?
O43 P8 O44 75.8(13) 3_775 . ?
O44 P8 O44 180.0(17) 3_775 . ?
C2 C1 P1 114.6(17) . . ?
C2 C1 H1A 108.6 . . ?
P1 C1 H1A 108.6 . . ?
C2 C1 H1B 108.6 . . ?
P1 C1 H1B 108.6 . . ?
H1A C1 H1B 107.6 . . ?
C1 C2 P2 117.0(16) . . ?
C1 C2 H2A 108.0 . . ?
P2 C2 H2A 108.0 . . ?
C1 C2 H2B 108.0 . . ?
P2 C2 H2B 108.0 . . ?
H2A C2 H2B 107.3 . . ?
O2 C3 C4 106.6(15) . . ?
O2 C3 H3A 110.4 . . ?
C4 C3 H3A 110.4 . . ?
O2 C3 H3B 110.4 . . ?
C4 C3 H3B 110.4 . . ?
H3A C3 H3B 108.6 . . ?
C3 C4 H4A 109.5 . . ?
C3 C4 H4B 109.5 . . ?
H4A C4 H4B 109.5 . . ?
C3 C4 H4C 109.5 . . ?
H4A C4 H4C 109.5 . . ?
H4B C4 H4C 109.5 . . ?
O3 C5 C6 111.7(19) . . ?
O3 C5 H5A 109.3 . . ?
C6 C5 H5A 109.3 . . ?
O3 C5 H5B 109.3 . . ?
C6 C5 H5B 109.3 . . ?
H5A C5 H5B 107.9 . . ?
C5 C6 H6A 109.5 . . ?
C5 C6 H6B 109.5 . . ?
H6A C6 H6B 109.5 . . ?
C5 C6 H6C 109.5 . . ?
H6A C6 H6C 109.5 . . ?
H6B C6 H6C 109.5 . . ?
O5 C7 C8 106.1(13) . . ?
O5 C7 H7A 110.5 . . ?
C8 C7 H7A 110.5 . . ?
O5 C7 H7B 110.5 . . ?
C8 C7 H7B 110.5 . . ?
H7A C7 H7B 108.7 . . ?
C7 C8 H8A 109.5 . . ?
C7 C8 H8B 109.5 . . ?
H8A C8 H8B 109.5 . . ?
C7 C8 H8C 109.5 . . ?
H8A C8 H8C 109.5 . . ?
H8B C8 H8C 109.5 . . ?
O6 C9 C10 106.0(18) . . ?
O6 C9 H9A 110.5 . . ?
C10 C9 H9A 110.5 . . ?
O6 C9 H9B 110.5 . . ?
C10 C9 H9B 110.5 . . ?
H9A C9 H9B 108.7 . . ?
C9 C10 H10A 109.5 . . ?
C9 C10 H10B 109.5 . . ?
H10A C10 H10B 109.5 . . ?
C9 C10 H10C 109.5 . . ?
H10A C10 H10C 109.5 . . ?
H10B C10 H10C 109.5 . . ?
C12 C11 P3 112.7(16) . . ?
C12 C11 H11A 109.1 . . ?
P3 C11 H11A 109.1 . . ?
C12 C11 H11B 109.1 . . ?
P3 C11 H11B 109.1 . . ?
H11A C11 H11B 107.8 . . ?
C11 C12 P4 113.9(17) . . ?
C11 C12 H12A 108.8 . . ?
P4 C12 H12A 108.8 . . ?
C11 C12 H12B 108.8 . . ?
P4 C12 H12B 108.8 . . ?
H12A C12 H12B 107.7 . . ?
O8 C13 C14 107.7(19) . . ?
O8 C13 H13A 110.2 . . ?
C14 C13 H13A 110.2 . . ?
O8 C13 H13B 110.2 . . ?
C14 C13 H13B 110.2 . . ?
H13A C13 H13B 108.5 . . ?
C13 C14 H14A 109.5 . . ?
C13 C14 H14B 109.5 . . ?
H14A C14 H14B 109.5 . . ?
C13 C14 H14C 109.5 . . ?
H14A C14 H14C 109.5 . . ?
H14B C14 H14C 109.5 . . ?
O9 C15 C16 101.3(19) . . ?
O9 C15 H15A 111.5 . . ?
C16 C15 H15A 111.5 . . ?
O9 C15 H15B 111.5 . . ?
C16 C15 H15B 111.5 . . ?
H15A C15 H15B 109.3 . . ?
C15 C16 H16A 109.5 . . ?
C15 C16 H16B 109.5 . . ?
H16A C16 H16B 109.5 . . ?
C15 C16 H16C 109.5 . . ?
H16A C16 H16C 109.5 . . ?
H16B C16 H16C 109.5 . . ?
O11 C17 C18 104.2(16) . . ?
O11 C17 H17A 110.9 . . ?
C18 C17 H17A 110.9 . . ?
O11 C17 H17B 110.9 . . ?
C18 C17 H17B 110.9 . . ?
H17A C17 H17B 108.9 . . ?
C17 C18 H18A 109.5 . . ?
C17 C18 H18B 109.5 . . ?
H18A C18 H18B 109.5 . . ?
C17 C18 H18C 109.5 . . ?
H18A C18 H18C 109.5 . . ?
H18B C18 H18C 109.5 . . ?
O12 C19 C20 109.1(19) . . ?
O12 C19 H19A 109.9 . . ?
C20 C19 H19A 109.9 . . ?
O12 C19 H19B 109.9 . . ?
C20 C19 H19B 109.9 . . ?
H19A C19 H19B 108.3 . . ?
C19 C20 H20A 109.5 . . ?
C19 C20 H20B 109.5 . . ?
H20A C20 H20B 109.5 . . ?
C19 C20 H20C 109.5 . . ?
H20A C20 H20C 109.5 . . ?
H20B C20 H20C 109.5 . . ?
C22 C21 P5 117(2) . . ?
C22 C21 H21A 108.0 . . ?
P5 C21 H21A 108.0 . . ?
C22 C21 H21B 108.0 . . ?
P5 C21 H21B 108.0 . . ?
H21A C21 H21B 107.2 . . ?
C21 C22 P6 117(2) . . ?
C21 C22 H22A 108.0 . . ?
P6 C22 H22A 108.0 . . ?
C21 C22 H22B 108.0 . . ?
P6 C22 H22B 108.0 . . ?
H22A C22 H22B 107.2 . . ?
O14 C23 C24 109(2) . . ?
O14 C23 H23A 109.8 . . ?
C24 C23 H23A 109.8 . . ?
O14 C23 H23B 109.8 . . ?
C24 C23 H23B 109.8 . . ?
H23A C23 H23B 108.2 . . ?
C23 C24 H24A 109.5 . . ?
C23 C24 H24B 109.5 . . ?
H24A C24 H24B 109.5 . . ?
C23 C24 H24C 109.5 . . ?
H24A C24 H24C 109.5 . . ?
H24B C24 H24C 109.5 . . ?
O15 C25 C26 105.1(19) . . ?
O15 C25 H25A 110.7 . . ?
C26 C25 H25A 110.7 . . ?
O15 C25 H25B 110.7 . . ?
C26 C25 H25B 110.7 . . ?
H25A C25 H25B 108.8 . . ?
C25 C26 H26A 109.5 . . ?
C25 C26 H26B 109.5 . . ?
H26A C26 H26B 109.5 . . ?
C25 C26 H26C 109.5 . . ?
H26A C26 H26C 109.5 . . ?
H26B C26 H26C 109.5 . . ?
O17 C27 C28 108(2) . . ?
O17 C27 H27A 110.1 . . ?
C28 C27 H27A 110.1 . . ?
O17 C27 H27B 110.1 . . ?
C28 C27 H27B 110.1 . . ?
H27A C27 H27B 108.4 . . ?
C27 C28 H28A 109.5 . . ?
C27 C28 H28B 109.5 . . ?
H28A C28 H28B 109.5 . . ?
C27 C28 H28C 109.5 . . ?
H28A C28 H28C 109.5 . . ?
H28B C28 H28C 109.5 . . ?
O18 C29 C30 111(2) . . ?
O18 C29 H29A 109.5 . . ?
C30 C29 H29A 109.5 . . ?
O18 C29 H29B 109.5 . . ?
C30 C29 H29B 109.5 . . ?
H29A C29 H29B 108.1 . . ?
C29 C30 H30A 109.5 . . ?
C29 C30 H30B 109.5 . . ?
H30A C30 H30B 109.5 . . ?
C29 C30 H30C 109.5 . . ?
H30A C30 H30C 109.5 . . ?
H30B C30 H30C 109.5 . . ?
N1 C31 C32 176(4) . . ?
C31 C32 H32A 109.5 . . ?
C31 C32 H32B 109.5 . . ?
H32A C32 H32B 109.5 . . ?
C31 C32 H32C 109.5 . . ?
H32A C32 H32C 109.5 . . ?
H32B C32 H32C 109.5 . . ?

loop_
_geom_bond_atom_site_label_1
_geom_bond_atom_site_label_2
_geom_bond_distance
_geom_bond_site_symmetry_2
_geom_bond_publ_flag
Yb1 O16 2.182(15) . ?
Yb1 O7 2.244(13) . ?
Yb1 O1 2.247(16) . ?
Yb1 O4 2.261(13) . ?
Yb1 O10 2.283(14) . ?
Yb1 O13 2.290(15) . ?
Yb1 O19 2.377(14) . ?
W1 O28 1.667(13) . ?
W1 O27 1.877(13) . ?
W1 O24 1.890(15) . ?
W1 O25 1.897(15) . ?
W1 O26 1.913(14) . ?
W1 O20 2.43(3) . ?
W1 O23 2.50(3) 3_676 ?
W2 O31 1.670(13) . ?
W2 O24 1.886(15) . ?
W2 O29 1.890(14) . ?
W2 O38 1.901(15) 3_676 ?
W2 O30 1.903(14) . ?
W2 O20 2.51(3) . ?
W3 O33 1.673(12) . ?
W3 O32 1.882(15) . ?
W3 O29 1.886(14) . ?
W3 O40 1.887(15) 3_676 ?
W3 O25 1.888(16) . ?
W3 O20 2.45(3) . ?
W3 O22 2.46(2) 3_676 ?
W4 O36 1.648(12) . ?
W4 O30 1.882(13) 3_676 ?
W4 O34 1.885(16) . ?
W4 O32 1.897(14) . ?
W4 O35 1.921(15) . ?
W4 O21 2.49(3) . ?
W4 O22 2.49(2) 3_676 ?
W5 O39 1.644(15) . ?
W5 O26 1.862(14) . ?
W5 O38 1.895(14) . ?
W5 O34 1.901(15) . ?
W5 O37 1.931(13) . ?
W5 O23 2.45(3) 3_676 ?
W5 O21 2.46(3) . ?
W6 O41 1.656(15) . ?
W6 O35 1.845(15) 3_676 ?
W6 O37 1.853(13) . ?
W6 O40 1.900(14) . ?
W6 O27 1.906(13) . ?
W6 O22 2.46(3) . ?
W6 O23 2.49(3) 3_676 ?
W7 O50 1.725(13) . ?
W7 O48 1.854(15) . ?
W7 O49 1.895(14) . ?
W7 O46 1.900(15) . ?
W7 O47 1.907(15) . ?
W7 O42 2.44(2) . ?
W7 O45 2.45(2) 3_775 ?
W8 O53 1.653(15) . ?
W8 O46 1.862(14) . ?
W8 O59 1.879(14) 3_775 ?
W8 O52 1.882(14) . ?
W8 O51 1.898(14) . ?
W8 O43 2.40(3) 3_775 ?
W8 O42 2.48(3) . ?
W9 O55 1.659(15) . ?
W9 O54 1.870(17) . ?
W9 O61 1.873(14) 3_775 ?
W9 O51 1.898(14) . ?
W9 O47 1.920(15) . ?
W9 O44 2.38(3) 3_775 ?
W9 O42 2.51(3) . ?
W10 O57 1.664(12) . ?
W10 O56 1.882(14) . ?
W10 O62 1.884(15) 3_775 ?
W10 O54 1.889(16) . ?
W10 O52 1.940(15) 3_775 ?
W10 O44 2.46(2) 3_775 ?
W10 O43 2.52(2) . ?
W11 O60 1.693(14) . ?
W11 O59 1.875(14) . ?
W11 O58 1.877(12) . ?
W11 O56 1.918(14) . ?
W11 O48 1.926(15) . ?
W11 O43 2.41(2) . ?
W12 O63 1.673(13) . ?
W12 O62 1.906(15) . ?
W12 O58 1.913(12) . ?
W12 O49 1.923(14) . ?
W12 O61 1.934(15) . ?
W12 O44 2.39(2) . ?
N1 C31 1.11(4) . ?
O1 P1 1.496(15) . ?
O2 C3 1.433(9) . ?
O2 P1 1.571(17) . ?
O3 C5 1.436(9) . ?
O3 P1 1.565(15) . ?
O4 P2 1.469(14) . ?
O5 C7 1.445(9) . ?
O5 P2 1.525(17) . ?
O6 C9 1.434(9) . ?
O6 P2 1.550(16) . ?
O7 P3 1.503(13) . ?
O8 C13 1.435(9) . ?
O8 P3 1.552(18) . ?
O9 C15 1.443(9) . ?
O9 P3 1.572(16) . ?
O10 P4 1.477(14) . ?
O11 C17 1.428(9) . ?
O11 P4 1.539(14) . ?
O12 C19 1.427(9) . ?
O12 P4 1.548(17) . ?
O13 P5 1.471(15) . ?
O14 C23 1.428(9) . ?
O14 P5 1.534(17) . ?
O15 C25 1.440(9) . ?
O15 P5 1.558(18) . ?
O16 P6 1.533(16) . ?
O17 C27 1.435(9) . ?
O17 P6 1.567(19) . ?
O18 C29 1.426(9) . ?
O18 P6 1.50(2) . ?
O19 H19E 0.8627 . ?
O19 H19F 0.8584 . ?
O20 P7 1.57(3) . ?
O20 O23 1.77(4) 3_676 ?
O20 O22 1.78(3) 3_676 ?
O21 P7 1.50(3) . ?
O21 O23 1.69(3) 3_676 ?
O21 O22 1.77(4) 3_676 ?
O22 P7 1.54(2) . ?
O22 O21 1.77(4) 3_676 ?
O22 O23 1.78(4) 3_676 ?
O22 O20 1.78(3) 3_676 ?
O22 W3 2.46(2) 3_676 ?
O22 W4 2.49(2) 3_676 ?
O23 P7 1.53(3) . ?
O23 O21 1.69(3) 3_676 ?
O23 O20 1.77(4) 3_676 ?
O23 O22 1.78(4) 3_676 ?
O23 W5 2.45(3) 3_676 ?
O23 W6 2.49(3) 3_676 ?
O23 W1 2.50(2) 3_676 ?
O30 W4 1.882(13) 3_676 ?
O35 W6 1.845(15) 3_676 ?
O38 W2 1.901(15) 3_676 ?
O40 W3 1.887(15) 3_676 ?
O42 P8 1.54(3) . ?
O42 O45 1.59(4) 3_775 ?
O42 O43 1.78(3) 3_775 ?
O43 P8 1.60(3) . ?
O43 O45 1.77(3) 3_775 ?
O43 O42 1.78(3) 3_775 ?
O43 W8 2.40(3) 3_775 ?
O44 P8 1.67(3) . ?
O44 W9 2.38(3) 3_775 ?
O44 W10 2.46(2) 3_775 ?
O45 P8 1.43(2) . ?
O45 O42 1.59(4) 3_775 ?
O45 O43 1.77(3) 3_775 ?
O45 W7 2.45(2) 3_775 ?
O52 W10 1.940(15) 3_775 ?
O59 W8 1.879(14) 3_775 ?
O61 W9 1.873(14) 3_775 ?
O62 W10 1.884(15) 3_775 ?
P1 C1 1.78(2) . ?
P2 C2 1.75(2) . ?
P3 C11 1.77(2) . ?
P4 C12 1.80(2) . ?
P5 C21 1.76(2) . ?
P6 C22 1.70(3) . ?
P7 O21 1.50(3) 3_676 ?
P7 O23 1.53(3) 3_676 ?
P7 O22 1.54(2) 3_676 ?
P7 O20 1.57(3) 3_676 ?
P8 O45 1.43(2) 3_775 ?
P8 O42 1.54(3) 3_775 ?
P8 O43 1.60(3) 3_775 ?
P8 O44 1.67(3) 3_775 ?
C1 C2 1.52(3) . ?
C1 H1A 0.9700 . ?
C1 H1B 0.9700 . ?
C2 H2A 0.9700 . ?
C2 H2B 0.9700 . ?
C3 C4 1.526(9) . ?
C3 H3A 0.9700 . ?
C3 H3B 0.9700 . ?
C4 H4A 0.9600 . ?
C4 H4B 0.9600 . ?
C4 H4C 0.9600 . ?
C5 C6 1.518(10) . ?
C5 H5A 0.9700 . ?
C5 H5B 0.9700 . ?
C6 H6A 0.9600 . ?
C6 H6B 0.9600 . ?
C6 H6C 0.9600 . ?
C7 C8 1.546(10) . ?
C7 H7A 0.9700 . ?
C7 H7B 0.9700 . ?
C8 H8A 0.9600 . ?
C8 H8B 0.9600 . ?
C8 H8C 0.9600 . ?
C9 C10 1.518(10) . ?
C9 H9A 0.9700 . ?
C9 H9B 0.9700 . ?
C10 H10A 0.9600 . ?
C10 H10B 0.9600 . ?
C10 H10C 0.9600 . ?
C11 C12 1.50(3) . ?
C11 H11A 0.9700 . ?
C11 H11B 0.9700 . ?
C12 H12A 0.9700 . ?
C12 H12B 0.9700 . ?
C13 C14 1.524(10) . ?
C13 H13A 0.9700 . ?
C13 H13B 0.9700 . ?
C14 H14A 0.9600 . ?
C14 H14B 0.9600 . ?
C14 H14C 0.9600 . ?
C15 C16 1.508(10) . ?
C15 H15A 0.9700 . ?
C15 H15B 0.9700 . ?
C16 H16A 0.9600 . ?
C16 H16B 0.9600 . ?
C16 H16C 0.9600 . ?
C17 C18 1.528(9) . ?
C17 H17A 0.9700 . ?
C17 H17B 0.9700 . ?
C18 H18A 0.9600 . ?
C18 H18B 0.9600 . ?
C18 H18C 0.9600 . ?
C19 C20 1.510(10) . ?
C19 H19A 0.9700 . ?
C19 H19B 0.9700 . ?
C20 H20A 0.9600 . ?
C20 H20B 0.9600 . ?
C20 H20C 0.9600 . ?
C21 C22 1.52(3) . ?
C21 H21A 0.9700 . ?
C21 H21B 0.9700 . ?
C22 H22A 0.9700 . ?
C22 H22B 0.9700 . ?
C23 C24 1.513(10) . ?
C23 H23A 0.9700 . ?
C23 H23B 0.9700 . ?
C24 H24A 0.9600 . ?
C24 H24B 0.9600 . ?
C24 H24C 0.9600 . ?
C25 C26 1.516(10) . ?
C25 H25A 0.9700 . ?
C25 H25B 0.9700 . ?
C26 H26A 0.9600 . ?
C26 H26B 0.9600 . ?
C26 H26C 0.9600 . ?
C27 C28 1.528(10) . ?
C27 H27A 0.9700 . ?
C27 H27B 0.9700 . ?
C28 H28A 0.9600 . ?
C28 H28B 0.9600 . ?
C28 H28C 0.9600 . ?
C29 C30 1.533(10) . ?
C29 H29A 0.9700 . ?
C29 H29B 0.9700 . ?
C30 H30A 0.9600 . ?
C30 H30B 0.9600 . ?
C30 H30C 0.9600 . ?
C31 C32 1.47(4) . ?
C32 H32A 0.9600 . ?
C32 H32B 0.9600 . ?
C32 H32C 0.9600 . ?

loop_
_geom_torsion_atom_site_label_1
_geom_torsion_atom_site_label_2
_geom_torsion_atom_site_label_3
_geom_torsion_atom_site_label_4
_geom_torsion
_geom_torsion_site_symmetry_1
_geom_torsion_site_symmetry_2
_geom_torsion_site_symmetry_3
_geom_torsion_site_symmetry_4
_geom_torsion_publ_flag
O16 Yb1 O1 P1 -97(3) . . . . ?
O7 Yb1 O1 P1 77(3) . . . . ?
O4 Yb1 O1 P1 9(3) . . . . ?
O10 Yb1 O1 P1 142(3) . . . . ?
O13 Yb1 O1 P1 -158(2) . . . . ?
O19 Yb1 O1 P1 -33(3) . . . . ?
O16 Yb1 O4 P2 90(3) . . . . ?
O7 Yb1 O4 P2 -112(3) . . . . ?
O1 Yb1 O4 P2 16(3) . . . . ?
O10 Yb1 O4 P2 -45(3) . . . . ?
O13 Yb1 O4 P2 178(2) . . . . ?
O19 Yb1 O4 P2 166(3) . . . . ?
O16 Yb1 O7 P3 -81(3) . . . . ?
O1 Yb1 O7 P3 115(2) . . . . ?
O4 Yb1 O7 P3 -179(2) . . . . ?
O10 Yb1 O7 P3 50(2) . . . . ?
O13 Yb1 O7 P3 -30(2) . . . . ?
O19 Yb1 O7 P3 -107(2) . . . . ?
O16 Yb1 O10 P4 147(2) . . . . ?
O7 Yb1 O10 P4 -15(2) . . . . ?
O1 Yb1 O10 P4 -143(2) . . . . ?
O4 Yb1 O10 P4 -83(2) . . . . ?
O13 Yb1 O10 P4 75(2) . . . . ?
O19 Yb1 O10 P4 31(3) . . . . ?
O16 Yb1 O13 P5 -1(2) . . . . ?
O7 Yb1 O13 P5 -164(2) . . . . ?
O1 Yb1 O13 P5 59(3) . . . . ?
O4 Yb1 O13 P5 -96(3) . . . . ?
O10 Yb1 O13 P5 117(2) . . . . ?
O19 Yb1 O13 P5 -85(2) . . . . ?
O7 Yb1 O16 P6 26(4) . . . . ?
O1 Yb1 O16 P6 -167(3) . . . . ?
O4 Yb1 O16 P6 120(3) . . . . ?
O10 Yb1 O16 P6 -99(3) . . . . ?
O13 Yb1 O16 P6 -26(3) . . . . ?
O19 Yb1 O16 P6 52(3) . . . . ?
O28 W1 O20 P7 -176.5(13) . . . . ?
O27 W1 O20 P7 -40.4(16) . . . . ?
O24 W1 O20 P7 -128.8(18) . . . . ?
O25 W1 O20 P7 132.6(18) . . . . ?
O26 W1 O20 P7 45.1(16) . . . . ?
O23 W1 O20 P7 2.4(12) 3_676 . . . ?
O28 W1 O20 O23 -178.9(18) . . . 3_676 ?
O27 W1 O20 O23 -42.8(12) . . . 3_676 ?
O24 W1 O20 O23 -131.2(13) . . . 3_676 ?
O25 W1 O20 O23 130.2(14) . . . 3_676 ?
O26 W1 O20 O23 42.7(12) . . . 3_676 ?
O28 W1 O20 O22 111(3) . . . 3_676 ?
O27 W1 O20 O22 -113(2) . . . 3_676 ?
O24 W1 O20 O22 159(2) . . . 3_676 ?
O25 W1 O20 O22 60(2) . . . 3_676 ?
O26 W1 O20 O22 -27(2) . . . 3_676 ?
O23 W1 O20 O22 -70(2) 3_676 . . 3_676 ?
O28 W1 O20 W3 47(2) . . . . ?
O27 W1 O20 W3 -176.9(7) . . . . ?
O24 W1 O20 W3 94.7(9) . . . . ?
O25 W1 O20 W3 -3.9(6) . . . . ?
O26 W1 O20 W3 -91.4(8) . . . . ?
O23 W1 O20 W3 -134.1(15) 3_676 . . . ?
O28 W1 O20 W2 -45(2) . . . . ?
O27 W1 O20 W2 90.8(7) . . . . ?
O24 W1 O20 W2 2.5(6) . . . . ?
O25 W1 O20 W2 -96.1(9) . . . . ?
O26 W1 O20 W2 176.3(7) . . . . ?
O23 W1 O20 W2 133.7(15) 3_676 . . . ?
O33 W3 O20 P7 -176.2(13) . . . . ?
O32 W3 O20 P7 -45.8(18) . . . . ?
O29 W3 O20 P7 126(2) . . . . ?
O40 W3 O20 P7 41.1(17) 3_676 . . . ?
O25 W3 O20 P7 -134(2) . . . . ?
O22 W3 O20 P7 -0.8(13) 3_676 . . . ?
O33 W3 O20 O23 -106(3) . . . 3_676 ?
O32 W3 O20 O23 24(2) . . . 3_676 ?
O29 W3 O20 O23 -164(2) . . . 3_676 ?
O40 W3 O20 O23 111(2) 3_676 . . 3_676 ?
O25 W3 O20 O23 -64(2) . . . 3_676 ?
O22 W3 O20 O23 69(2) 3_676 . . 3_676 ?
O33 W3 O20 O22 -175.4(18) . . . 3_676 ?
O32 W3 O20 O22 -45.0(13) . . . 3_676 ?
O29 W3 O20 O22 127.2(15) . . . 3_676 ?
O40 W3 O20 O22 41.9(13) 3_676 . . 3_676 ?
O25 W3 O20 O22 -133.0(15) . . . 3_676 ?
O33 W3 O20 W1 -38(2) . . . . ?
O32 W3 O20 W1 91.9(8) . . . . ?
O29 W3 O20 W1 -95.9(9) . . . . ?
O40 W3 O20 W1 178.8(7) 3_676 . . . ?
O25 W3 O20 W1 3.9(6) . . . . ?
O22 W3 O20 W1 136.9(16) 3_676 . . . ?
O33 W3 O20 W2 54(2) . . . . ?
O32 W3 O20 W2 -175.2(8) . . . . ?
O29 W3 O20 W2 -3.1(6) . . . . ?
O40 W3 O20 W2 -88.4(8) 3_676 . . . ?
O25 W3 O20 W2 96.8(9) . . . . ?
O22 W3 O20 W2 -130.2(16) 3_676 . . . ?
O31 W2 O20 P7 175.5(14) . . . . ?
O24 W2 O20 P7 132.0(19) . . . . ?
O29 W2 O20 P7 -128.3(19) . . . . ?
O38 W2 O20 P7 -41.4(17) 3_676 . . . ?
O30 W2 O20 P7 44.7(17) . . . . ?
O31 W2 O20 O23 108(2) . . . 3_676 ?
O24 W2 O20 O23 64(2) . . . 3_676 ?
O29 W2 O20 O23 164(2) . . . 3_676 ?
O38 W2 O20 O23 -109(2) 3_676 . . 3_676 ?
O30 W2 O20 O23 -23(2) . . . 3_676 ?
O31 W2 O20 O22 -118(2) . . . 3_676 ?
O24 W2 O20 O22 -161(2) . . . 3_676 ?
O29 W2 O20 O22 -61.8(18) . . . 3_676 ?
O38 W2 O20 O22 25.2(19) 3_676 . . 3_676 ?
O30 W2 O20 O22 111.3(18) . . . 3_676 ?
O31 W2 O20 W1 41(2) . . . . ?
O24 W2 O20 W1 -2.5(6) . . . . ?
O29 W2 O20 W1 97.1(9) . . . . ?
O38 W2 O20 W1 -176.0(7) 3_676 . . . ?
O30 W2 O20 W1 -89.8(8) . . . . ?
O31 W2 O20 W3 -53(2) . . . . ?
O24 W2 O20 W3 -96.6(9) . . . . ?
O29 W2 O20 W3 3.1(6) . . . . ?
O38 W2 O20 W3 90.0(8) 3_676 . . . ?
O30 W2 O20 W3 176.2(8) . . . . ?
O39 W5 O21 P7 -179.7(14) . . . . ?
O26 W5 O21 P7 -44.5(17) . . . . ?
O38 W5 O21 P7 128.6(19) . . . . ?
O34 W5 O21 P7 -133.2(19) . . . . ?
O37 W5 O21 P7 42.7(17) . . . . ?
O23 W5 O21 P7 -0.9(13) 3_676 . . . ?
O39 W5 O21 O23 -178.8(19) . . . 3_676 ?
O26 W5 O21 O23 -43.6(12) . . . 3_676 ?
O38 W5 O21 O23 129.5(14) . . . 3_676 ?
O34 W5 O21 O23 -132.3(14) . . . 3_676 ?
O37 W5 O21 O23 43.6(12) . . . 3_676 ?
O39 W5 O21 O22 -105(3) . . . 3_676 ?
O26 W5 O21 O22 30(2) . . . 3_676 ?
O38 W5 O21 O22 -157(2) . . . 3_676 ?
O34 W5 O21 O22 -59(2) . . . 3_676 ?
O37 W5 O21 O22 117(2) . . . 3_676 ?
O23 W5 O21 O22 74(2) 3_676 . . 3_676 ?
O39 W5 O21 W4 -42(3) . . . . ?
O26 W5 O21 W4 93.0(7) . . . . ?
O38 W5 O21 W4 -93.9(8) . . . . ?
O34 W5 O21 W4 4.4(6) . . . . ?
O37 W5 O21 W4 -179.8(7) . . . . ?
O23 W5 O21 W4 136.6(15) 3_676 . . . ?
O36 W4 O21 P7 -178.5(14) . . . . ?
O30 W4 O21 P7 -126.6(19) 3_676 . . . ?
O34 W4 O21 P7 134.5(19) . . . . ?
O32 W4 O21 P7 47.1(17) . . . . ?
O35 W4 O21 P7 -38.8(17) . . . . ?
O22 W4 O21 P7 2.5(13) 3_676 . . . ?
O36 W4 O21 O23 106(3) . . . 3_676 ?
O30 W4 O21 O23 158(3) 3_676 . . 3_676 ?
O34 W4 O21 O23 59(2) . . . 3_676 ?
O32 W4 O21 O23 -28(3) . . . 3_676 ?
O35 W4 O21 O23 -114(2) . . . 3_676 ?
O22 W4 O21 O23 -73(2) 3_676 . . 3_676 ?
O36 W4 O21 O22 179.0(19) . . . 3_676 ?
O30 W4 O21 O22 -129.0(14) 3_676 . . 3_676 ?
O34 W4 O21 O22 132.1(14) . . . 3_676 ?
O32 W4 O21 O22 44.6(12) . . . 3_676 ?
O35 W4 O21 O22 -41.3(12) . . . 3_676 ?
O36 W4 O21 W5 42(3) . . . . ?
O30 W4 O21 W5 94.5(9) 3_676 . . . ?
O34 W4 O21 W5 -4.4(6) . . . . ?
O32 W4 O21 W5 -91.9(8) . . . . ?
O35 W4 O21 W5 -177.8(7) . . . . ?
O22 W4 O21 W5 -136.5(15) 3_676 . . . ?
O41 W6 O22 P7 179.6(14) . . . . ?
O35 W6 O22 P7 127.8(17) 3_676 . . . ?
O37 W6 O22 P7 -45.7(15) . . . . ?
O40 W6 O22 P7 -131.0(17) . . . . ?
O27 W6 O22 P7 42.0(15) . . . . ?
O23 W6 O22 P7 -1.5(12) 3_676 . . . ?
O41 W6 O22 O21 110(3) . . . 3_676 ?
O35 W6 O22 O21 58.4(19) 3_676 . . 3_676 ?
O37 W6 O22 O21 -115(2) . . . 3_676 ?
O40 W6 O22 O21 160(2) . . . 3_676 ?
O27 W6 O22 O21 -27(2) . . . 3_676 ?
O23 W6 O22 O21 -71(2) 3_676 . . 3_676 ?
O41 W6 O22 O23 -178.9(19) . . . 3_676 ?
O35 W6 O22 O23 129.2(13) 3_676 . . 3_676 ?
O37 W6 O22 O23 -44.3(12) . . . 3_676 ?
O40 W6 O22 O23 -129.5(13) . . . 3_676 ?
O27 W6 O22 O23 43.5(12) . . . 3_676 ?
O41 W6 O22 O20 -107(3) . . . 3_676 ?
O35 W6 O22 O20 -159(2) 3_676 . . 3_676 ?
O37 W6 O22 O20 28(2) . . . 3_676 ?
O40 W6 O22 O20 -57.7(19) . . . 3_676 ?
O27 W6 O22 O20 115(2) . . . 3_676 ?
O23 W6 O22 O20 72(2) 3_676 . . 3_676 ?
O41 W6 O22 W3 -45(2) . . . 3_676 ?
O35 W6 O22 W3 -96.4(8) 3_676 . . 3_676 ?
O37 W6 O22 W3 90.0(7) . . . 3_676 ?
O40 W6 O22 W3 4.8(6) . . . 3_676 ?
O27 W6 O22 W3 177.8(7) . . . 3_676 ?
O23 W6 O22 W3 134.3(14) 3_676 . . 3_676 ?
O41 W6 O22 W4 47(2) . . . 3_676 ?
O35 W6 O22 W4 -4.4(6) 3_676 . . 3_676 ?
O37 W6 O22 W4 -177.9(7) . . . 3_676 ?
O40 W6 O22 W4 96.9(8) . . . 3_676 ?
O27 W6 O22 W4 -90.1(7) . . . 3_676 ?
O23 W6 O22 W4 -133.6(14) 3_676 . . 3_676 ?
O31 W2 O24 W1 -159.0(13) . . . . ?
O29 W2 O24 W1 -55.9(13) . . . . ?
O38 W2 O24 W1 21(2) 3_676 . . . ?
O30 W2 O24 W1 99.6(13) . . . . ?
O20 W2 O24 W1 5.3(12) . . . . ?
O28 W1 O24 W2 159.0(13) . . . . ?
O27 W1 O24 W2 -99.3(13) . . . . ?
O25 W1 O24 W2 56.4(13) . . . . ?
O26 W1 O24 W2 -20(2) . . . . ?
O20 W1 O24 W2 -5.4(12) . . . . ?
O23 W1 O24 W2 -35.7(14) 3_676 . . . ?
O33 W3 O25 W1 156.6(13) . . . . ?
O32 W3 O25 W1 -101.1(13) . . . . ?
O29 W3 O25 W1 54.2(13) . . . . ?
O40 W3 O25 W1 -20(2) 3_676 . . . ?
O20 W3 O25 W1 -8.0(12) . . . . ?
O22 W3 O25 W1 -37.6(14) 3_676 . . . ?
O28 W1 O25 W3 -155.4(13) . . . . ?
O27 W1 O25 W3 25(2) . . . . ?
O24 W1 O25 W3 -54.6(13) . . . . ?
O26 W1 O25 W3 100.7(13) . . . . ?
O20 W1 O25 W3 8.0(12) . . . . ?
O23 W1 O25 W3 38.8(14) 3_676 . . . ?
O39 W5 O26 W1 -156.6(13) . . . . ?
O38 W5 O26 W1 22(2) . . . . ?
O34 W5 O26 W1 101.1(14) . . . . ?
O37 W5 O26 W1 -53.3(14) . . . . ?
O23 W5 O26 W1 7.8(13) 3_676 . . . ?
O21 W5 O26 W1 37.6(14) . . . . ?
O28 W1 O26 W5 155.4(13) . . . . ?
O27 W1 O26 W5 54.7(14) . . . . ?
O24 W1 O26 W5 -26(2) . . . . ?
O25 W1 O26 W5 -101.2(14) . . . . ?
O20 W1 O26 W5 -38.7(14) . . . . ?
O23 W1 O26 W5 -7.7(13) 3_676 . . . ?
O28 W1 O27 W6 -157.1(13) . . . . ?
O24 W1 O27 W6 101.0(13) . . . . ?
O25 W1 O27 W6 23(2) . . . . ?
O26 W1 O27 W6 -53.9(13) . . . . ?
O20 W1 O27 W6 37.5(14) . . . . ?
O23 W1 O27 W6 7.0(12) 3_676 . . . ?
O41 W6 O27 W1 156.1(13) . . . . ?
O35 W6 O27 W1 -101.2(13) 3_676 . . . ?
O37 W6 O27 W1 53.8(13) . . . . ?
O40 W6 O27 W1 -23(2) . . . . ?
O22 W6 O27 W1 -38.0(14) . . . . ?
O23 W6 O27 W1 -7.0(13) 3_676 . . . ?
O33 W3 O29 W2 -153.8(13) . . . . ?
O32 W3 O29 W2 25(3) . . . . ?
O40 W3 O29 W2 102.0(14) 3_676 . . . ?
O25 W3 O29 W2 -54.3(14) . . . . ?
O20 W3 O29 W2 6.6(13) . . . . ?
O22 W3 O29 W2 39.1(15) 3_676 . . . ?
O31 W2 O29 W3 154.2(14) . . . . ?
O24 W2 O29 W3 54.2(14) . . . . ?
O38 W2 O29 W3 -101.9(14) 3_676 . . . ?
O30 W2 O29 W3 -23(2) . . . . ?
O20 W2 O29 W3 -6.5(13) . . . . ?
O31 W2 O30 W4 158.0(13) . . . 3_676 ?
O24 W2 O30 W4 -101.0(14) . . . 3_676 ?
O29 W2 O30 W4 -25(2) . . . 3_676 ?
O38 W2 O30 W4 55.0(14) 3_676 . . 3_676 ?
O20 W2 O30 W4 -39.3(15) . . . 3_676 ?
O33 W3 O32 W4 -158.1(14) . . . . ?
O29 W3 O32 W4 23(3) . . . . ?
O40 W3 O32 W4 -54.2(15) 3_676 . . . ?
O25 W3 O32 W4 101.5(15) . . . . ?
O20 W3 O32 W4 39.4(16) . . . . ?
O22 W3 O32 W4 7.3(14) 3_676 . . . ?
O36 W4 O32 W3 156.5(14) . . . . ?
O30 W4 O32 W3 -25(3) 3_676 . . . ?
O34 W4 O32 W3 -101.9(15) . . . . ?
O35 W4 O32 W3 53.2(15) . . . . ?
O21 W4 O32 W3 -38.9(16) . . . . ?
O22 W4 O32 W3 -7.3(14) 3_676 . . . ?
O36 W4 O34 W5 -155.3(12) . . . . ?
O30 W4 O34 W5 -55.0(13) 3_676 . . . ?
O32 W4 O34 W5 101.3(13) . . . . ?
O35 W4 O34 W5 24(2) . . . . ?
O21 W4 O34 W5 9.0(12) . . . . ?
O22 W4 O34 W5 38.7(13) 3_676 . . . ?
O39 W5 O34 W4 156.3(12) . . . . ?
O26 W5 O34 W4 -101.2(13) . . . . ?
O38 W5 O34 W4 55.0(13) . . . . ?
O37 W5 O34 W4 -19(2) . . . . ?
O23 W5 O34 W4 -37.7(13) 3_676 . . . ?
O21 W5 O34 W4 -9.1(12) . . . . ?
O36 W4 O35 W6 -154.9(13) . . . 3_676 ?
O30 W4 O35 W6 104.3(13) 3_676 . . 3_676 ?
O34 W4 O35 W6 25(2) . . . 3_676 ?
O32 W4 O35 W6 -52.0(14) . . . 3_676 ?
O21 W4 O35 W6 39.1(14) . . . 3_676 ?
O22 W4 O35 W6 9.2(12) 3_676 . . 3_676 ?
O41 W6 O37 W5 -151.1(12) . . . . ?
O35 W6 O37 W5 30(2) 3_676 . . . ?
O40 W6 O37 W5 106.6(13) . . . . ?
O27 W6 O37 W5 -49.1(12) . . . . ?
O22 W6 O37 W5 43.8(13) . . . . ?
O23 W6 O37 W5 12.2(11) 3_676 . . . ?
O39 W5 O37 W6 151.3(12) . . . . ?
O26 W5 O37 W6 49.3(13) . . . . ?
O38 W5 O37 W6 -107.3(13) . . . . ?
O34 W5 O37 W6 -34(2) . . . . ?
O23 W5 O37 W6 -12.3(12) 3_676 . . . ?
O21 W5 O37 W6 -42.3(13) . . . . ?
O39 W5 O38 W2 -156.5(13) . . . 3_676 ?
O26 W5 O38 W2 25(2) . . . 3_676 ?
O34 W5 O38 W2 -55.0(13) . . . 3_676 ?
O37 W5 O38 W2 100.3(13) . . . 3_676 ?
O23 W5 O38 W2 37.6(14) 3_676 . . 3_676 ?
O21 W5 O38 W2 7.7(12) . . . 3_676 ?
O41 W6 O40 W3 154.2(13) . . . 3_676 ?
O35 W6 O40 W3 51.5(13) 3_676 . . 3_676 ?
O37 W6 O40 W3 -103.7(13) . . . 3_676 ?
O27 W6 O40 W3 -27(2) . . . 3_676 ?
O22 W6 O40 W3 -9.8(12) . . . 3_676 ?
O23 W6 O40 W3 -41.0(14) 3_676 . . 3_676 ?
O50 W7 O42 P8 -178.1(14) . . . . ?
O48 W7 O42 P8 41.3(16) . . . . ?
O49 W7 O42 P8 -47.1(16) . . . . ?
O46 W7 O42 P8 -130.4(18) . . . . ?
O47 W7 O42 P8 130.1(18) . . . . ?
O45 W7 O42 P8 -1.6(11) 3_775 . . . ?
O50 W7 O42 O45 -176.5(18) . . . 3_775 ?
O48 W7 O42 O45 42.9(13) . . . 3_775 ?
O49 W7 O42 O45 -45.5(12) . . . 3_775 ?
O46 W7 O42 O45 -128.8(14) . . . 3_775 ?
O47 W7 O42 O45 131.7(14) . . . 3_775 ?
O50 W7 O42 O43 -102(3) . . . 3_775 ?
O48 W7 O42 O43 118(3) . . . 3_775 ?
O49 W7 O42 O43 29(3) . . . 3_775 ?
O46 W7 O42 O43 -54(2) . . . 3_775 ?
O47 W7 O42 O43 -154(3) . . . 3_775 ?
O45 W7 O42 O43 75(3) 3_775 . . 3_775 ?
O50 W7 O42 W8 -43(3) . . . . ?
O48 W7 O42 W8 176.7(8) . . . . ?
O49 W7 O42 W8 88.3(8) . . . . ?
O46 W7 O42 W8 5.0(6) . . . . ?
O47 W7 O42 W8 -94.5(10) . . . . ?
O45 W7 O42 W8 133.8(16) 3_775 . . . ?
O50 W7 O42 W9 49(2) . . . . ?
O48 W7 O42 W9 -91.9(8) . . . . ?
O49 W7 O42 W9 179.8(8) . . . . ?
O46 W7 O42 W9 96.5(10) . . . . ?
O47 W7 O42 W9 -3.1(6) . . . . ?
O45 W7 O42 W9 -134.8(15) 3_775 . . . ?
O53 W8 O42 P8 179.9(15) . . . . ?
O46 W8 O42 P8 131.7(19) . . . . ?
O59 W8 O42 P8 -42.0(16) 3_775 . . . ?
O52 W8 O42 P8 44.7(16) . . . . ?
O51 W8 O42 P8 -127.6(18) . . . . ?
O43 W8 O42 P8 -1.9(13) 3_775 . . . ?
O53 W8 O42 O45 110(3) . . . 3_775 ?
O46 W8 O42 O45 62(2) . . . 3_775 ?
O59 W8 O42 O45 -112(2) 3_775 . . 3_775 ?
O52 W8 O42 O45 -25(2) . . . 3_775 ?
O51 W8 O42 O45 163(2) . . . 3_775 ?
O43 W8 O42 O45 -71(2) 3_775 . . 3_775 ?
O53 W8 O42 O43 -178.2(19) . . . 3_775 ?
O46 W8 O42 O43 133.5(14) . . . 3_775 ?
O59 W8 O42 O43 -40.2(12) 3_775 . . 3_775 ?
O52 W8 O42 O43 46.5(12) . . . 3_775 ?
O51 W8 O42 O43 -125.7(13) . . . 3_775 ?
O53 W8 O42 W7 43(3) . . . . ?
O46 W8 O42 W7 -5.1(6) . . . . ?
O59 W8 O42 W7 -178.8(8) 3_775 . . . ?
O52 W8 O42 W7 -92.1(8) . . . . ?
O51 W8 O42 W7 95.6(9) . . . . ?
O43 W8 O42 W7 -138.7(15) 3_775 . . . ?
O53 W8 O42 W9 -49(2) . . . . ?
O46 W8 O42 W9 -97.5(9) . . . . ?
O59 W8 O42 W9 88.8(7) 3_775 . . . ?
O52 W8 O42 W9 175.5(6) . . . . ?
O51 W8 O42 W9 3.3(5) . . . . ?
O43 W8 O42 W9 129.0(14) 3_775 . . . ?
O55 W9 O42 P8 -178.6(15) . . . . ?
O54 W9 O42 P8 -46.8(16) . . . . ?
O61 W9 O42 P8 40.6(17) 3_775 . . . ?
O51 W9 O42 P8 128.2(18) . . . . ?
O47 W9 O42 P8 -132.2(19) . . . . ?
O44 W9 O42 P8 -0.1(13) 3_775 . . . ?
O55 W9 O42 O45 -110(3) . . . 3_775 ?
O54 W9 O42 O45 22(2) . . . 3_775 ?
O61 W9 O42 O45 110(2) 3_775 . . 3_775 ?
O51 W9 O42 O45 -163(2) . . . 3_775 ?
O47 W9 O42 O45 -63(2) . . . 3_775 ?
O44 W9 O42 O45 69(2) 3_775 . . 3_775 ?
O55 W9 O42 O43 111(2) . . . 3_775 ?
O54 W9 O42 O43 -116.9(19) . . . 3_775 ?
O61 W9 O42 O43 -29.5(19) 3_775 . . 3_775 ?
O51 W9 O42 O43 58.2(18) . . . 3_775 ?
O47 W9 O42 O43 158(2) . . . 3_775 ?
O44 W9 O42 O43 -70.1(19) 3_775 . . 3_775 ?
O55 W9 O42 W7 -43(3) . . . . ?
O54 W9 O42 W7 88.4(8) . . . . ?
O61 W9 O42 W7 175.9(8) 3_775 . . . ?
O51 W9 O42 W7 -96.5(9) . . . . ?
O47 W9 O42 W7 3.1(6) . . . . ?
O44 W9 O42 W7 135.2(15) 3_775 . . . ?
O55 W9 O42 W8 50(2) . . . . ?
O54 W9 O42 W8 -178.4(7) . . . . ?
O61 W9 O42 W8 -91.0(7) 3_775 . . . ?
O51 W9 O42 W8 -3.3(6) . . . . ?
O47 W9 O42 W8 96.3(8) . . . . ?
O44 W9 O42 W8 -131.6(14) 3_775 . . . ?
O60 W11 O43 P8 175.0(14) . . . . ?
O59 W11 O43 P8 133.9(19) . . . . ?
O58 W11 O43 P8 46.7(17) . . . . ?
O56 W11 O43 P8 -123.6(19) . . . . ?
O48 W11 O43 P8 -39.4(17) . . . . ?
O60 W11 O43 O45 176.0(19) . . . 3_775 ?
O59 W11 O43 O45 134.9(14) . . . 3_775 ?
O58 W11 O43 O45 47.8(12) . . . 3_775 ?
O56 W11 O43 O45 -122.6(14) . . . 3_775 ?
O48 W11 O43 O45 -38.4(12) . . . 3_775 ?
O60 W11 O43 O42 103(3) . . . 3_775 ?
O59 W11 O43 O42 62(2) . . . 3_775 ?
O58 W11 O43 O42 -25(2) . . . 3_775 ?
O56 W11 O43 O42 165(3) . . . 3_775 ?
O48 W11 O43 O42 -111(2) . . . 3_775 ?
O60 W11 O43 W8 36(3) . . . 3_775 ?
O59 W11 O43 W8 -5.4(6) . . . 3_775 ?
O58 W11 O43 W8 -92.5(8) . . . 3_775 ?
O56 W11 O43 W8 97.1(9) . . . 3_775 ?
O48 W11 O43 W8 -178.6(7) . . . 3_775 ?
O60 W11 O43 W10 -57(3) . . . . ?
O59 W11 O43 W10 -98.5(9) . . . . ?
O58 W11 O43 W10 174.4(8) . . . . ?
O56 W11 O43 W10 4.0(6) . . . . ?
O48 W11 O43 W10 88.2(8) . . . . ?
O57 W10 O43 P8 178.3(12) . . . . ?
O56 W10 O43 P8 128.2(16) . . . . ?
O62 W10 O43 P8 -45.1(14) 3_775 . . . ?
O54 W10 O43 P8 42.9(13) . . . . ?
O52 W10 O43 P8 -130.3(15) 3_775 . . . ?
O44 W10 O43 P8 -0.2(11) 3_775 . . . ?
O57 W10 O43 O45 119(2) . . . 3_775 ?
O56 W10 O43 O45 69.2(17) . . . 3_775 ?
O62 W10 O43 O45 -104.0(18) 3_775 . . 3_775 ?
O54 W10 O43 O45 -16.1(18) . . . 3_775 ?
O52 W10 O43 O45 171(2) 3_775 . . 3_775 ?
O44 W10 O43 O45 -59.2(18) 3_775 . . 3_775 ?
O57 W10 O43 O42 -117(2) . . . 3_775 ?
O56 W10 O43 O42 -167(2) . . . 3_775 ?
O62 W10 O43 O42 19(2) 3_775 . . 3_775 ?
O54 W10 O43 O42 107(2) . . . 3_775 ?
O52 W10 O43 O42 -66(2) 3_775 . . 3_775 ?
O44 W10 O43 O42 64(2) 3_775 . . 3_775 ?
O57 W10 O43 W8 -49(2) . . . 3_775 ?
O56 W10 O43 W8 -99.5(10) . . . 3_775 ?
O62 W10 O43 W8 87.2(8) 3_775 . . 3_775 ?
O54 W10 O43 W8 175.1(7) . . . 3_775 ?
O52 W10 O43 W8 1.9(6) 3_775 . . 3_775 ?
O44 W10 O43 W8 132.1(12) 3_775 . . 3_775 ?
O57 W10 O43 W11 46(2) . . . . ?
O56 W10 O43 W11 -4.2(7) . . . . ?
O62 W10 O43 W11 -177.5(8) 3_775 . . . ?
O54 W10 O43 W11 -89.5(8) . . . . ?
O52 W10 O43 W11 97.3(9) 3_775 . . . ?
O44 W10 O43 W11 -132.6(13) 3_775 . . . ?
O63 W12 O44 P8 179.1(14) . . . . ?
O62 W12 O44 P8 124.7(18) . . . . ?
O58 W12 O44 P8 -47.8(16) . . . . ?
O49 W12 O44 P8 39.9(16) . . . . ?
O61 W12 O44 P8 -134.0(18) . . . . ?
O63 W12 O44 W9 -44(3) . . . 3_775 ?
O62 W12 O44 W9 -98.6(9) . . . 3_775 ?
O58 W12 O44 W9 88.9(8) . . . 3_775 ?
O49 W12 O44 W9 176.6(7) . . . 3_775 ?
O61 W12 O44 W9 2.7(6) . . . 3_775 ?
O63 W12 O44 W10 51(3) . . . 3_775 ?
O62 W12 O44 W10 -3.0(7) . . . 3_775 ?
O58 W12 O44 W10 -175.5(8) . . . 3_775 ?
O49 W12 O44 W10 -87.8(8) . . . 3_775 ?
O61 W12 O44 W10 98.3(9) . . . 3_775 ?
O53 W8 O46 W7 -152.5(14) . . . . ?
O59 W8 O46 W7 25(2) 3_775 . . . ?
O52 W8 O46 W7 106.7(15) . . . . ?
O51 W8 O46 W7 -51.5(14) . . . . ?
O43 W8 O46 W7 40.7(15) 3_775 . . . ?
O42 W8 O46 W7 11.2(13) . . . . ?
O50 W7 O46 W8 153.7(14) . . . . ?
O48 W7 O46 W8 -30(2) . . . . ?
O49 W7 O46 W8 -106.9(15) . . . . ?
O47 W7 O46 W8 52.8(14) . . . . ?
O42 W7 O46 W8 -11.3(14) . . . . ?
O45 W7 O46 W8 -40.0(15) 3_775 . . . ?
O50 W7 O47 W9 -158.1(13) . . . . ?
O48 W7 O47 W9 99.9(13) . . . . ?
O49 W7 O47 W9 14(3) . . . . ?
O46 W7 O47 W9 -54.1(13) . . . . ?
O42 W7 O47 W9 6.1(12) . . . . ?
O45 W7 O47 W9 33.5(14) 3_775 . . . ?
O55 W9 O47 W7 158.1(13) . . . . ?
O54 W9 O47 W7 -98.0(13) . . . . ?
O61 W9 O47 W7 -25(3) 3_775 . . . ?
O51 W9 O47 W7 56.3(13) . . . . ?
O44 W9 O47 W7 -37.3(14) 3_775 . . . ?
O42 W9 O47 W7 -6.0(12) . . . . ?
O50 W7 O48 W11 154.9(13) . . . . ?
O49 W7 O48 W11 54.8(13) . . . . ?
O46 W7 O48 W11 -21(2) . . . . ?
O47 W7 O48 W11 -103.3(13) . . . . ?
O42 W7 O48 W11 -37.8(14) . . . . ?
O45 W7 O48 W11 -10.6(12) 3_775 . . . ?
O60 W11 O48 W7 -154.0(13) . . . . ?
O59 W11 O48 W7 25(2) . . . . ?
O58 W11 O48 W7 -53.9(13) . . . . ?
O56 W11 O48 W7 102.2(13) . . . . ?
O43 W11 O48 W7 37.9(14) . . . . ?
O50 W7 O49 W12 -153.6(12) . . . . ?
O48 W7 O49 W12 -52.0(12) . . . . ?
O46 W7 O49 W12 102.5(12) . . . . ?
O47 W7 O49 W12 35(2) . . . . ?
O42 W7 O49 W12 41.5(13) . . . . ?
O45 W7 O49 W12 13.0(11) 3_775 . . . ?
O63 W12 O49 W7 153.3(12) . . . . ?
O62 W12 O49 W7 -103.9(12) . . . . ?
O58 W12 O49 W7 51.2(12) . . . . ?
O61 W12 O49 W7 -27(2) . . . . ?
O44 W12 O49 W7 -41.3(13) . . . . ?
O55 W9 O51 W8 -155.6(12) . . . . ?
O54 W9 O51 W8 18(2) . . . . ?
O61 W9 O51 W8 102.4(13) 3_775 . . . ?
O47 W9 O51 W8 -55.7(13) . . . . ?
O44 W9 O51 W8 39.9(13) 3_775 . . . ?
O42 W9 O51 W8 6.7(11) . . . . ?
O53 W8 O51 W9 155.9(12) . . . . ?
O46 W8 O51 W9 52.7(12) . . . . ?
O59 W8 O51 W9 -100.7(13) 3_775 . . . ?
O52 W8 O51 W9 -28(2) . . . . ?
O43 W8 O51 W9 -40.3(13) 3_775 . . . ?
O42 W8 O51 W9 -6.8(11) . . . . ?
O53 W8 O52 W10 158.8(12) . . . 3_775 ?
O46 W8 O52 W10 -97.4(12) . . . 3_775 ?
O59 W8 O52 W10 55.4(12) 3_775 . . 3_775 ?
O51 W8 O52 W10 -18(2) . . . 3_775 ?
O43 W8 O52 W10 -3.8(11) 3_775 . . 3_775 ?
O42 W8 O52 W10 -36.5(13) . . . 3_775 ?
O55 W9 O54 W10 -150.3(14) . . . . ?
O61 W9 O54 W10 -48.9(15) 3_775 . . . ?
O51 W9 O54 W10 37(2) . . . . ?
O47 W9 O54 W10 110.0(15) . . . . ?
O44 W9 O54 W10 11.0(14) 3_775 . . . ?
O42 W9 O54 W10 46.3(15) . . . . ?
O57 W10 O54 W9 149.5(14) . . . . ?
O56 W10 O54 W9 -109.0(15) . . . . ?
O62 W10 O54 W9 47.4(15) 3_775 . . . ?
O52 W10 O54 W9 -32(2) 3_775 . . . ?
O44 W10 O54 W9 -10.9(13) 3_775 . . . ?
O43 W10 O54 W9 -46.5(16) . . . . ?
O57 W10 O56 W11 -154.5(13) . . . . ?
O62 W10 O56 W11 25(3) 3_775 . . . ?
O54 W10 O56 W11 102.5(14) . . . . ?
O52 W10 O56 W11 -52.7(14) 3_775 . . . ?
O44 W10 O56 W11 43.5(15) 3_775 . . . ?
O43 W10 O56 W11 8.1(13) . . . . ?
O60 W11 O56 W10 152.9(13) . . . . ?
O59 W11 O56 W10 49.9(14) . . . . ?
O58 W11 O56 W10 -32(2) . . . . ?
O48 W11 O56 W10 -104.2(14) . . . . ?
O43 W11 O56 W10 -8.3(13) . . . . ?
O60 W11 O58 W12 156.0(13) . . . . ?
O59 W11 O58 W12 -100.9(13) . . . . ?
O56 W11 O58 W12 -20(2) . . . . ?
O48 W11 O58 W12 53.0(13) . . . . ?
O43 W11 O58 W12 -40.5(14) . . . . ?
O63 W12 O58 W11 -154.2(13) . . . . ?
O62 W12 O58 W11 27(2) . . . . ?
O49 W12 O58 W11 -53.9(13) . . . . ?
O61 W12 O58 W11 103.7(13) . . . . ?
O44 W12 O58 W11 42.3(14) . . . . ?
O60 W11 O59 W8 -154.8(13) . . . 3_775 ?
O58 W11 O59 W8 104.5(13) . . . 3_775 ?
O56 W11 O59 W8 -50.7(13) . . . 3_775 ?
O48 W11 O59 W8 26(2) . . . 3_775 ?
O43 W11 O59 W8 11.3(12) . . . 3_775 ?
O63 W12 O61 W9 158.4(12) . . . 3_775 ?
O62 W12 O61 W9 55.9(13) . . . 3_775 ?
O58 W12 O61 W9 -99.5(13) . . . 3_775 ?
O49 W12 O61 W9 -21(2) . . . 3_775 ?
O44 W12 O61 W9 -5.2(12) . . . 3_775 ?
O63 W12 O62 W10 -155.4(14) . . . 3_775 ?
O58 W12 O62 W10 24(3) . . . 3_775 ?
O49 W12 O62 W10 104.1(14) . . . 3_775 ?
O61 W12 O62 W10 -53.6(14) . . . 3_775 ?
O44 W12 O62 W10 6.1(14) . . . 3_775 ?
Yb1 O1 P1 O3 83(3) . . . . ?
Yb1 O1 P1 O2 -156(2) . . . . ?
Yb1 O1 P1 C1 -33(3) . . . . ?
C5 O3 P1 O1 47(2) . . . . ?
C5 O3 P1 O2 -78.4(18) . . . . ?
C5 O3 P1 C1 169.2(18) . . . . ?
C3 O2 P1 O1 22.0(17) . . . . ?
C3 O2 P1 O3 148.9(14) . . . . ?
C3 O2 P1 C1 -103.5(15) . . . . ?
Yb1 O4 P2 O5 -153(3) . . . . ?
Yb1 O4 P2 O6 89(3) . . . . ?
Yb1 O4 P2 C2 -30(3) . . . . ?
C7 O5 P2 O4 174(2) . . . . ?
C7 O5 P2 O6 -64(3) . . . . ?
C7 O5 P2 C2 48(3) . . . . ?
C9 O6 P2 O4 41(2) . . . . ?
C9 O6 P2 O5 -78(2) . . . . ?
C9 O6 P2 C2 166.5(18) . . . . ?
Yb1 O7 P3 O8 85(2) . . . . ?
Yb1 O7 P3 O9 -153(2) . . . . ?
Yb1 O7 P3 C11 -32(3) . . . . ?
C13 O8 P3 O7 52(2) . . . . ?
C13 O8 P3 O9 -68.3(19) . . . . ?
C13 O8 P3 C11 174.7(17) . . . . ?
C15 O9 P3 O7 -172.8(16) . . . . ?
C15 O9 P3 O8 -47.4(19) . . . . ?
C15 O9 P3 C11 64.7(19) . . . . ?
Yb1 O10 P4 O11 -102(2) . . . . ?
Yb1 O10 P4 O12 137(2) . . . . ?
Yb1 O10 P4 C12 16(3) . . . . ?
C17 O11 P4 O10 -52(2) . . . . ?
C17 O11 P4 O12 66.6(19) . . . . ?
C17 O11 P4 C12 -177.7(18) . . . . ?
C19 O12 P4 O10 167.7(16) . . . . ?
C19 O12 P4 O11 42.6(18) . . . . ?
C19 O12 P4 C12 -67.9(18) . . . . ?
Yb1 O13 P5 O14 147(2) . . . . ?
Yb1 O13 P5 O15 -93(2) . . . . ?
Yb1 O13 P5 C21 28(3) . . . . ?
C23 O14 P5 O13 45(2) . . . . ?
C23 O14 P5 O15 -73.8(19) . . . . ?
C23 O14 P5 C21 170.3(18) . . . . ?
C25 O15 P5 O13 -168.1(17) . . . . ?
C25 O15 P5 O14 -43(2) . . . . ?
C25 O15 P5 C21 67(2) . . . . ?
C29 O18 P6 O16 -62(2) . . . . ?
C29 O18 P6 O17 60(2) . . . . ?
C29 O18 P6 C22 175(2) . . . . ?
Yb1 O16 P6 O18 -75(3) . . . . ?
Yb1 O16 P6 O17 164(3) . . . . ?
Yb1 O16 P6 C22 39(4) . . . . ?
C27 O17 P6 O18 56(2) . . . . ?
C27 O17 P6 O16 178(2) . . . . ?
C27 O17 P6 C22 -54(3) . . . . ?
O23 O21 P7 O21 58(100) 3_676 . . 3_676 ?
O22 O21 P7 O21 -63(100) 3_676 . . 3_676 ?
W5 O21 P7 O21 59(100) . . . 3_676 ?
W4 O21 P7 O21 -66(100) . . . 3_676 ?
O23 O21 P7 O23 180.000(14) 3_676 . . . ?
O22 O21 P7 O23 58.8(16) 3_676 . . . ?
W5 O21 P7 O23 -179.0(15) . . . . ?
W4 O21 P7 O23 56(2) . . . . ?
O22 O21 P7 O23 -121.2(16) 3_676 . . 3_676 ?
W5 O21 P7 O23 1.0(15) . . . 3_676 ?
W4 O21 P7 O23 -124(2) . . . 3_676 ?
O23 O21 P7 O22 -58.8(16) 3_676 . . . ?
O22 O21 P7 O22 180.000(2) 3_676 . . . ?
W5 O21 P7 O22 -57.8(19) . . . . ?
W4 O21 P7 O22 177.2(15) . . . . ?
O23 O21 P7 O22 121.2(16) 3_676 . . 3_676 ?
W5 O21 P7 O22 122.2(19) . . . 3_676 ?
W4 O21 P7 O22 -2.8(15) . . . 3_676 ?
O23 O21 P7 O20 59.4(16) 3_676 . . . ?
O22 O21 P7 O20 -61.8(16) 3_676 . . . ?
W5 O21 P7 O20 60.4(19) . . . . ?
W4 O21 P7 O20 -65(2) . . . . ?
O23 O21 P7 O20 -120.6(16) 3_676 . . 3_676 ?
O22 O21 P7 O20 118.2(16) 3_676 . . 3_676 ?
W5 O21 P7 O20 -119.6(19) . . . 3_676 ?
W4 O21 P7 O20 115(2) . . . 3_676 ?
O20 O23 P7 O21 -117.7(15) 3_676 . . 3_676 ?
O22 O23 P7 O21 120.8(15) 3_676 . . 3_676 ?
W5 O23 P7 O21 1.0(14) 3_676 . . 3_676 ?
W6 O23 P7 O21 122.5(19) 3_676 . . 3_676 ?
W1 O23 P7 O21 -120.4(19) 3_676 . . 3_676 ?
O21 O23 P7 O21 180.000(14) 3_676 . . . ?
O20 O23 P7 O21 62.3(15) 3_676 . . . ?
O22 O23 P7 O21 -59.2(15) 3_676 . . . ?
W5 O23 P7 O21 -179.0(14) 3_676 . . . ?
W6 O23 P7 O21 -57.5(19) 3_676 . . . ?
W1 O23 P7 O21 59.6(19) 3_676 . . . ?
O21 O23 P7 O23 -130(100) 3_676 . . 3_676 ?
O20 O23 P7 O23 112(100) 3_676 . . 3_676 ?
O22 O23 P7 O23 -9(100) 3_676 . . 3_676 ?
W5 O23 P7 O23 -129(100) 3_676 . . 3_676 ?
W6 O23 P7 O23 -8(100) 3_676 . . 3_676 ?
W1 O23 P7 O23 110(100) 3_676 . . 3_676 ?
O21 O23 P7 O22 59.2(15) 3_676 . . . ?
O20 O23 P7 O22 -58.6(15) 3_676 . . . ?
O22 O23 P7 O22 180.000(6) 3_676 . . . ?
W5 O23 P7 O22 60.2(18) 3_676 . . . ?
W6 O23 P7 O22 -178.4(13) 3_676 . . . ?
W1 O23 P7 O22 -61.2(18) 3_676 . . . ?
O21 O23 P7 O22 -120.8(15) 3_676 . . 3_676 ?
O20 O23 P7 O22 121.4(15) 3_676 . . 3_676 ?
W5 O23 P7 O22 -119.8(18) 3_676 . . 3_676 ?
W6 O23 P7 O22 1.6(13) 3_676 . . 3_676 ?
W1 O23 P7 O22 118.8(18) 3_676 . . 3_676 ?
O21 O23 P7 O20 -62.3(15) 3_676 . . . ?
O20 O23 P7 O20 180.000(8) 3_676 . . . ?
O22 O23 P7 O20 58.6(15) 3_676 . . . ?
W5 O23 P7 O20 -61.3(19) 3_676 . . . ?
W6 O23 P7 O20 60.2(18) 3_676 . . . ?
W1 O23 P7 O20 177.4(13) 3_676 . . . ?
O21 O23 P7 O20 117.7(15) 3_676 . . 3_676 ?
O22 O23 P7 O20 -121.4(15) 3_676 . . 3_676 ?
W5 O23 P7 O20 118.7(19) 3_676 . . 3_676 ?
W6 O23 P7 O20 -119.8(18) 3_676 . . 3_676 ?
W1 O23 P7 O20 -2.6(13) 3_676 . . 3_676 ?
O23 O22 P7 O21 -123.1(15) 3_676 . . 3_676 ?
O20 O22 P7 O21 115.3(17) 3_676 . . 3_676 ?
W6 O22 P7 O21 -121.4(18) . . . 3_676 ?
W3 O22 P7 O21 116(2) 3_676 . . 3_676 ?
W4 O22 P7 O21 -2.7(15) 3_676 . . 3_676 ?
O21 O22 P7 O21 180.000(2) 3_676 . . . ?
O23 O22 P7 O21 56.9(15) 3_676 . . . ?
O20 O22 P7 O21 -64.7(17) 3_676 . . . ?
W6 O22 P7 O21 58.6(18) . . . . ?
W3 O22 P7 O21 -64(2) 3_676 . . . ?
W4 O22 P7 O21 177.3(15) 3_676 . . . ?
O21 O22 P7 O23 -56.9(15) 3_676 . . . ?
O23 O22 P7 O23 180.000(6) 3_676 . . . ?
O20 O22 P7 O23 58.4(16) 3_676 . . . ?
W6 O22 P7 O23 -178.3(14) . . . . ?
W3 O22 P7 O23 59.3(19) 3_676 . . . ?
W4 O22 P7 O23 -59.6(18) 3_676 . . . ?
O21 O22 P7 O23 123.1(15) 3_676 . . 3_676 ?
O20 O22 P7 O23 -121.6(16) 3_676 . . 3_676 ?
W6 O22 P7 O23 1.7(14) . . . 3_676 ?
W3 O22 P7 O23 -120.7(19) 3_676 . . 3_676 ?
W4 O22 P7 O23 120.4(18) 3_676 . . 3_676 ?
O21 O22 P7 O22 139(39) 3_676 . . 3_676 ?
O23 O22 P7 O22 16(39) 3_676 . . 3_676 ?
O20 O22 P7 O22 -106(39) 3_676 . . 3_676 ?
W6 O22 P7 O22 17(39) . . . 3_676 ?
W3 O22 P7 O22 -105(39) 3_676 . . 3_676 ?
W4 O22 P7 O22 136(39) 3_676 . . 3_676 ?
O21 O22 P7 O20 64.7(17) 3_676 . . . ?
O23 O22 P7 O20 -58.4(16) 3_676 . . . ?
O20 O22 P7 O20 180.000(4) 3_676 . . . ?
W6 O22 P7 O20 -56.7(19) . . . . ?
W3 O22 P7 O20 -179.1(15) 3_676 . . . ?
W4 O22 P7 O20 62.0(19) 3_676 . . . ?
O21 O22 P7 O20 -115.3(17) 3_676 . . 3_676 ?
O23 O22 P7 O20 121.6(16) 3_676 . . 3_676 ?
W6 O22 P7 O20 123.3(19) . . . 3_676 ?
W3 O22 P7 O20 0.9(15) 3_676 . . 3_676 ?
W4 O22 P7 O20 -118.0(19) 3_676 . . 3_676 ?
O23 O20 P7 O21 121.9(16) 3_676 . . 3_676 ?
O22 O20 P7 O21 -117.2(16) 3_676 . . 3_676 ?
W1 O20 P7 O21 119.1(19) . . . 3_676 ?
W3 O20 P7 O21 -116(2) . . . 3_676 ?
W2 O20 P7 O21 -0.1(16) . . . 3_676 ?
O23 O20 P7 O21 -58.1(16) 3_676 . . . ?
O22 O20 P7 O21 62.8(16) 3_676 . . . ?
W1 O20 P7 O21 -60.9(19) . . . . ?
W3 O20 P7 O21 64(2) . . . . ?
W2 O20 P7 O21 179.9(16) . . . . ?
O23 O20 P7 O23 180.000(9) 3_676 . . . ?
O22 O20 P7 O23 -59.1(17) 3_676 . . . ?
W1 O20 P7 O23 177.2(14) . . . . ?
W3 O20 P7 O23 -58(2) . . . . ?
W2 O20 P7 O23 58.0(19) . . . . ?
O22 O20 P7 O23 120.9(17) 3_676 . . 3_676 ?
W1 O20 P7 O23 -2.8(14) . . . 3_676 ?
W3 O20 P7 O23 122(2) . . . 3_676 ?
W2 O20 P7 O23 -122.0(19) . . . 3_676 ?
O23 O20 P7 O22 59.1(17) 3_676 . . . ?
O22 O20 P7 O22 180.000(5) 3_676 . . . ?
W1 O20 P7 O22 56.3(19) . . . . ?
W3 O20 P7 O22 -179.1(15) . . . . ?
W2 O20 P7 O22 -63(2) . . . . ?
O23 O20 P7 O22 -120.9(17) 3_676 . . 3_676 ?
W1 O20 P7 O22 -123.7(19) . . . 3_676 ?
W3 O20 P7 O22 0.9(15) . . . 3_676 ?
W2 O20 P7 O22 117(2) . . . 3_676 ?
O23 O20 P7 O20 -55(100) 3_676 . . 3_676 ?
O22 O20 P7 O20 66(100) 3_676 . . 3_676 ?
W1 O20 P7 O20 -58(100) . . . 3_676 ?
W3 O20 P7 O20 66(100) . . . 3_676 ?
W2 O20 P7 O20 -177(100) . . . 3_676 ?
O42 O45 P8 O45 -130(100) 3_775 . . 3_775 ?
O43 O45 P8 O45 -5(100) 3_775 . . 3_775 ?
W7 O45 P8 O45 -128(100) 3_775 . . 3_775 ?
O43 O45 P8 O42 124.4(16) 3_775 . . 3_775 ?
W7 O45 P8 O42 2.0(14) 3_775 . . 3_775 ?
O42 O45 P8 O42 180.000(4) 3_775 . . . ?
O43 O45 P8 O42 -55.6(16) 3_775 . . . ?
W7 O45 P8 O42 -178.0(14) 3_775 . . . ?
O42 O45 P8 O43 55.6(16) 3_775 . . . ?
O43 O45 P8 O43 180.000(3) 3_775 . . . ?
W7 O45 P8 O43 57.6(19) 3_775 . . . ?
O42 O45 P8 O43 -124.4(16) 3_775 . . 3_775 ?
W7 O45 P8 O43 -122.4(19) 3_775 . . 3_775 ?
O42 O45 P8 O44 123.2(16) 3_775 . . 3_775 ?
O43 O45 P8 O44 -112.4(15) 3_775 . . 3_775 ?
W7 O45 P8 O44 125.3(19) 3_775 . . 3_775 ?
O42 O45 P8 O44 -56.8(16) 3_775 . . . ?
O43 O45 P8 O44 67.6(15) 3_775 . . . ?
W7 O45 P8 O44 -54.7(19) 3_775 . . . ?
O45 O42 P8 O45 180.000(5) 3_775 . . . ?
O43 O42 P8 O45 56.8(15) 3_775 . . . ?
W7 O42 P8 O45 -178.1(13) . . . . ?
W8 O42 P8 O45 58.8(19) . . . . ?
W9 O42 P8 O45 -57.7(19) . . . . ?
O43 O42 P8 O45 -123.2(15) 3_775 . . 3_775 ?
W7 O42 P8 O45 1.9(13) . . . 3_775 ?
W8 O42 P8 O45 -121.2(19) . . . 3_775 ?
W9 O42 P8 O45 122.3(19) . . . 3_775 ?
O45 O42 P8 O42 72(100) 3_775 . . 3_775 ?
O43 O42 P8 O42 -51(100) 3_775 . . 3_775 ?
W7 O42 P8 O42 74(100) . . . 3_775 ?
W8 O42 P8 O42 -49(100) . . . 3_775 ?
W9 O42 P8 O42 -166(100) . . . 3_775 ?
O45 O42 P8 O43 -56.8(15) 3_775 . . . ?
O43 O42 P8 O43 180.000(6) 3_775 . . . ?
W7 O42 P8 O43 -54.9(18) . . . . ?
W8 O42 P8 O43 -178.0(14) . . . . ?
W9 O42 P8 O43 65.5(18) . . . . ?
O45 O42 P8 O43 123.2(15) 3_775 . . 3_775 ?
W7 O42 P8 O43 125.1(18) . . . 3_775 ?
W8 O42 P8 O43 2.0(14) . . . 3_775 ?
W9 O42 P8 O43 -114.5(18) . . . 3_775 ?
O45 O42 P8 O44 -122.2(16) 3_775 . . 3_775 ?
O43 O42 P8 O44 114.6(14) 3_775 . . 3_775 ?
W7 O42 P8 O44 -120.3(18) . . . 3_775 ?
W8 O42 P8 O44 116.6(18) . . . 3_775 ?
W9 O42 P8 O44 0.1(14) . . . 3_775 ?
O45 O42 P8 O44 57.8(16) 3_775 . . . ?
O43 O42 P8 O44 -65.4(14) 3_775 . . . ?
W7 O42 P8 O44 59.7(18) . . . . ?
W8 O42 P8 O44 -63.4(18) . . . . ?
W9 O42 P8 O44 -179.9(14) . . . . ?
O45 O43 P8 O45 180.000(4) 3_775 . . . ?
O42 O43 P8 O45 -53.0(15) 3_775 . . . ?
W8 O43 P8 O45 -50.8(19) 3_775 . . . ?
W11 O43 P8 O45 -178.7(16) . . . . ?
W10 O43 P8 O45 65.3(16) . . . . ?
O42 O43 P8 O45 127.0(15) 3_775 . . 3_775 ?
W8 O43 P8 O45 129.2(19) 3_775 . . 3_775 ?
W11 O43 P8 O45 1.3(16) . . . 3_775 ?
W10 O43 P8 O45 -114.7(16) . . . 3_775 ?
O45 O43 P8 O42 -127.0(15) 3_775 . . 3_775 ?
W8 O43 P8 O42 2.1(15) 3_775 . . 3_775 ?
W11 O43 P8 O42 -126(2) . . . 3_775 ?
W10 O43 P8 O42 118.3(16) . . . 3_775 ?
O45 O43 P8 O42 53.0(15) 3_775 . . . ?
O42 O43 P8 O42 180.000(6) 3_775 . . . ?
W8 O43 P8 O42 -177.9(15) 3_775 . . . ?
W11 O43 P8 O42 54(2) . . . . ?
W10 O43 P8 O42 -61.7(16) . . . . ?
O45 O43 P8 O43 103(100) 3_775 . . 3_775 ?
O42 O43 P8 O43 -130(100) 3_775 . . 3_775 ?
W8 O43 P8 O43 -128(100) 3_775 . . 3_775 ?
W11 O43 P8 O43 104(100) . . . 3_775 ?
W10 O43 P8 O43 -12(100) . . . 3_775 ?
O45 O43 P8 O44 114.9(14) 3_775 . . 3_775 ?
O42 O43 P8 O44 -118.1(14) 3_775 . . 3_775 ?
W8 O43 P8 O44 -116.0(17) 3_775 . . 3_775 ?
W11 O43 P8 O44 116.2(18) . . . 3_775 ?
W10 O43 P8 O44 0.2(12) . . . 3_775 ?
O45 O43 P8 O44 -65.1(14) 3_775 . . . ?
O42 O43 P8 O44 61.9(14) 3_775 . . . ?
W8 O43 P8 O44 64.0(16) 3_775 . . . ?
W11 O43 P8 O44 -63.8(18) . . . . ?
W10 O43 P8 O44 -179.8(12) . . . . ?
W9 O44 P8 O45 53.8(19) 3_775 . . . ?
W12 O44 P8 O45 179.0(15) . . . . ?
W10 O44 P8 O45 -64.7(16) 3_775 . . . ?
W9 O44 P8 O45 -126.2(19) 3_775 . . 3_775 ?
W12 O44 P8 O45 -1.0(15) . . . 3_775 ?
W10 O44 P8 O45 115.3(16) 3_775 . . 3_775 ?
W9 O44 P8 O42 0.1(15) 3_775 . . 3_775 ?
W12 O44 P8 O42 125.3(19) . . . 3_775 ?
W10 O44 P8 O42 -118.4(16) 3_775 . . 3_775 ?
W9 O44 P8 O42 -179.9(15) 3_775 . . . ?
W12 O44 P8 O42 -54.7(19) . . . . ?
W10 O44 P8 O42 61.6(16) 3_775 . . . ?
W9 O44 P8 O43 -61.3(17) 3_775 . . . ?
W12 O44 P8 O43 63.9(17) . . . . ?
W10 O44 P8 O43 -179.8(12) 3_775 . . . ?
W9 O44 P8 O43 118.7(17) 3_775 . . 3_775 ?
W12 O44 P8 O43 -116.1(17) . . . 3_775 ?
W10 O44 P8 O43 0.2(12) 3_775 . . 3_775 ?
W9 O44 P8 O44 140(100) 3_775 . . 3_775 ?
W12 O44 P8 O44 -95(100) . . . 3_775 ?
W10 O44 P8 O44 22(100) 3_775 . . 3_775 ?
O1 P1 C1 C2 65.3(18) . . . . ?
O3 P1 C1 C2 -58.3(19) . . . . ?
O2 P1 C1 C2 -168.9(16) . . . . ?
P1 C1 C2 P2 -83(2) . . . . ?
O4 P2 C2 C1 55(2) . . . . ?
O5 P2 C2 C1 177.5(16) . . . . ?
O6 P2 C2 C1 -69.0(18) . . . . ?
P1 O2 C3 C4 -98(2) . . . . ?
P1 O3 C5 C6 120(2) . . . . ?
P2 O5 C7 C8 -145(2) . . . . ?
P2 O6 C9 C10 169.1(18) . . . . ?
O7 P3 C11 C12 -58(2) . . . . ?
O8 P3 C11 C12 177.7(17) . . . . ?
O9 P3 C11 C12 60(2) . . . . ?
P3 C11 C12 P4 92.2(18) . . . . ?
O10 P4 C12 C11 -54.9(19) . . . . ?
O11 P4 C12 C11 71.0(18) . . . . ?
O12 P4 C12 C11 -173.9(15) . . . . ?
P3 O8 C13 C14 165.7(19) . . . . ?
P3 O9 C15 C16 -162.2(17) . . . . ?
P4 O11 C17 C18 -157.2(16) . . . . ?
P4 O12 C19 C20 153.1(17) . . . . ?
O13 P5 C21 C22 -67(2) . . . . ?
O14 P5 C21 C22 168(2) . . . . ?
O15 P5 C21 C22 52(2) . . . . ?
P5 C21 C22 P6 81(3) . . . . ?
O18 P6 C22 C21 66(2) . . . . ?
O16 P6 C22 C21 -53(3) . . . . ?
O17 P6 C22 C21 -178(2) . . . . ?
P5 O14 C23 C24 -153(2) . . . . ?
P5 O15 C25 C26 -175.3(19) . . . . ?
P6 O17 C27 C28 113(3) . . . . ?
P6 O18 C29 C30 140(2) . . . . ?
